data_4024686
loop_
_publ_author_name
'Yujie Zhao'
'Adelbert Bacher'
'Boris Illarionov'
'Markus Fischer'
'Gunda Georg'
'Qi-Zhuang Ye'
'Phillip E. Fanwick'
'Scott G. Franzblau'
'Baojie Wan'
'Mark Cushman'

_publ_contact_author_address
;    Department of Chemistry
     Purdue University
     560 Oval Dr.
     W. Lafayette
     IN 47907-2084
     USA
;
_publ_contact_author_email pfanwick@purdue.edu
_publ_contact_author_fax 1(765)4940239
_publ_contact_author_name 'Phillip E. Fanwick'
_publ_contact_author_phone 1(765)4944572
_publ_section_title
;
Discovery and Development of the Covalent Hydrates of Trifluoromethylated
Pyrazoles as Riboflavin Synthase Inhibitors with Antibiotic Activity
Against Mycobacterium tuberculosis
;
_journal_name_full 'Journal of Organic Chemistry'
_journal_page_first 5297
_journal_page_last 5303
_journal_paper_doi 10.1021/jo900768c
_journal_volume 74
_journal_year 2009
_chemical_formula_moiety 'C18 H14 Cl1 F3 N2 O2'
_chemical_formula_sum 'C18 H14 Cl F3 N2 O2'
_chemical_formula_weight 382.77
_chemical_name_systematic ' ?'
_space_group_IT_number 2
_symmetry_cell_setting triclinic
_symmetry_space_group_name_Hall '-P 1'
_symmetry_space_group_name_H-M 'P -1'
_atom_type_scat_source 'International Tables for Crystallography (Vol C)'
_audit_creation_date 30-07-07
_audit_creation_method 'SHELXL and local programs'
_cell_angle_alpha 81.5285(7)
_cell_angle_beta 82.2566(7)
_cell_angle_gamma 89.0766(14)
_cell_formula_units_Z 16
_cell_length_a 15.9749(2)
_cell_length_b 16.4925(3)
_cell_length_c 27.4117(6)
_cell_measurement_reflns_used 64864
_cell_measurement_temperature 150
_cell_measurement_theta_max 26
_cell_measurement_theta_min 2
_cell_volume 7078.1(2)
_computing_cell_refinement 'DENZO/SCALEPACK (Otwinowski & Minor, 1996)'
_computing_data_collection 'Collect (Nonius, 1998)'
_computing_data_reduction 'DENZO/SCALEPACK (Otwinowski & Minor, 1996)'
_computing_molecular_graphics
;
    ORTEP (Johnson, 1976)
    PLATON (Spek, 1997)
;
_computing_publication_material 'SHELX97(Sheldrick, 1997) and local programs'
_computing_structure_refinement 'SHELX97 (Sheldrick, 1997)'
_computing_structure_solution
;
 Direct methods (Shelxs97, Sheldrick, 1997)
;
_diffrn_ambient_temperature 150
_diffrn_measured_fraction_theta_full 0.9831
_diffrn_measured_fraction_theta_max 0.9831
_diffrn_measurement_device_type Nonius_KappaCCD
_diffrn_measurement_method \w
_diffrn_radiation_monochromator 'graphite 002'
_diffrn_radiation_type MO-K\a
_diffrn_radiation_wavelength 0.71073
_diffrn_reflns_av_R_equivalents 0.058
_diffrn_reflns_limit_h_max 19
_diffrn_reflns_limit_h_min 0
_diffrn_reflns_limit_k_max 20
_diffrn_reflns_limit_k_min -20
_diffrn_reflns_limit_l_max 33
_diffrn_reflns_limit_l_min -33
_diffrn_reflns_number 64864
_diffrn_reflns_theta_full 26.0
_diffrn_reflns_theta_max 26.03
_diffrn_reflns_theta_min 2.08
_exptl_absorpt_coefficient_mu 0.256
_exptl_absorpt_correction_T_max 0.9685
_exptl_absorpt_correction_T_min 0.8883
_exptl_absorpt_correction_type multi-scan
_exptl_crystal_colour_primary colourless
_exptl_crystal_density_diffrn 1.437
_exptl_crystal_density_method 'not measured'
_exptl_crystal_description plate
_exptl_crystal_F_000 3136
_exptl_crystal_size_max 0.35
_exptl_crystal_size_mid 0.28
_exptl_crystal_size_min 0.13
_refine_diff_density_max 0.88
_refine_diff_density_min -0.41
_refine_ls_extinction_method none
_refine_ls_goodness_of_fit_ref 1.111
_refine_ls_hydrogen_treatment constr
_refine_ls_matrix_type full
_refine_ls_number_parameters 1910
_refine_ls_number_reflns 27435
_refine_ls_number_restraints 0
_refine_ls_R_factor_all 0.113
_refine_ls_R_factor_gt 0.075
_refine_ls_shift/su_max 0.003
_refine_ls_structure_factor_coef Fsqd
_refine_ls_weighting_details '1/[\s^2^(Fo^2^)+(0.0263P)^2^+6.6917P] where P=(Fo^2^+2Fc^2^)/3  '
_refine_ls_weighting_scheme calc
_refine_ls_wR_factor_gt 0.123
_refine_ls_wR_factor_ref 0.136
_reflns_number_gt 19669
_reflns_number_total 27435
_reflns_threshold_expression >2.0\s(I)
_cod_data_source_file jo900768c_si_002.cif
_cod_data_source_block SMLP
_cod_depositor_comments
;
The following automatic conversions were performed:
'_refine_ls_weighting_scheme' value 'calc ' changed to 'calc' according to
'/home/saulius/struct/CIF-dictionaries/cif_core.dic' dictionary named
'cif_core.dic' version 2.4.1 from 2010-06-29.

Automatic conversion script
Id: cif_fix_enum 1527 2010-12-29 10:47:43Z saulius 
;
_cod_original_formula_sum 'C18 H14 Cl1 F3 N2 O2'
_cod_database_code 4024686
_exptl_absorpt_correction_details 'SCALEPACK (Otwinowski & Minor, 1997)'

loop_
_symmetry_equiv_pos_as_xyz
'x, y, z'
'-x, -y, -z'

loop_
_atom_site_label
_atom_site_fract_x
_atom_site_fract_y
_atom_site_fract_z
_atom_site_U_iso_or_equiv
_atom_site_adp_type
_atom_site_occupancy
_atom_site_symmetry_multiplicity
_atom_site_calc_flag
_atom_site_refinement_flags
_atom_site_disorder_assembly
_atom_site_disorder_group
Cl(14) 0.04863(5) 0.30895(6) 0.29149(3) 0.0489(2) Uani 1 1 d . . .
Cl(24) 1.44652(7) -0.07988(7) 0.72687(4) 0.0680(3) Uani 1 1 d . . .
Cl(34) 0.41475(6) 0.43465(8) 0.73086(4) 0.0696(3) Uani 1 1 d . . .
Cl(44) 0.96423(6) 0.17964(8) 0.72700(4) 0.0754(3) Uani 1 1 d . . .
Cl(54) 0.96520(6) -0.52566(6) 0.22808(4) 0.0602(3) Uani 1 1 d . . .
Cl(64) 0.29182(6) 0.08205(6) 0.77127(3) 0.0576(2) Uani 1 1 d . . .
Cl(74) 0.41686(6) -0.55483(5) 0.22543(3) 0.0517(2) Uani 1 1 d . . .
Cl(84) 0.78249(9) 0.06605(8) 0.78782(4) 0.0937(5) Uani 1 1 d . . .
F(11) -0.38413(13) 0.25251(12) 0.52186(8) 0.0599(6) Uani 1 1 d . . .
F(12) -0.47438(12) 0.15779(14) 0.55275(7) 0.0587(6) Uani 1 1 d . . .
F(13) -0.35163(13) 0.15304(14) 0.57573(7) 0.0605(6) Uani 1 1 d . . .
F(21) 1.08522(15) 0.11634(14) 0.44384(8) 0.0740(7) Uani 1 1 d . . .
F(22) 1.14517(18) 0.00979(14) 0.47766(9) 0.0863(9) Uani 1 1 d . . .
F(23) 1.21881(18) 0.1073(2) 0.43184(9) 0.0985(10) Uani 1 1 d . . .
F(31) 0.05125(12) 0.60124(14) 0.44795(7) 0.0584(6) Uani 1 1 d . . .
F(32) 0.12013(13) 0.50287(12) 0.48463(8) 0.0564(5) Uani 1 1 d . . .
F(33) 0.18604(12) 0.59927(13) 0.43315(7) 0.0578(5) Uani 1 1 d . . .
F(41) 1.39378(13) 0.26331(12) 0.48796(8) 0.0562(5) Uani 1 1 d . . .
F(42) 1.34136(13) 0.35753(14) 0.43853(7) 0.0578(6) Uani 1 1 d . . .
F(43) 1.46740(12) 0.36958(13) 0.45421(7) 0.0580(6) Uani 1 1 d . . .
F(51) 0.92321(16) -0.15409(14) -0.06358(8) 0.0727(7) Uani 1 1 d . . .
F(52) 0.91276(15) -0.03165(13) -0.04752(8) 0.0704(7) Uani 1 1 d . . .
F(53) 1.00098(13) -0.11345(14) -0.01405(9) 0.0680(6) Uani 1 1 d . . .
F(61) 0.31621(13) 0.44758(13) 1.04204(8) 0.0622(6) Uani 1 1 d . . .
F(62) 0.23695(12) 0.37935(14) 1.00518(8) 0.0628(6) Uani 1 1 d . . .
F(63) 0.30563(15) 0.31727(14) 1.06183(8) 0.0680(6) Uani 1 1 d . . .
F(71) 0.42404(16) -0.17886(15) -0.07370(8) 0.0757(7) Uani 1 1 d . . .
F(72) 0.50493(13) -0.13485(15) -0.02677(9) 0.0762(7) Uani 1 1 d . . .
F(73) 0.41260(14) -0.05552(13) -0.05911(8) 0.0710(7) Uani 1 1 d . . .
F(81) 0.84931(14) 0.43550(13) 1.05753(8) 0.0634(6) Uani 1 1 d . . .
F(82) 0.83596(15) 0.30576(14) 1.07332(8) 0.0691(6) Uani 1 1 d . . .
F(83) 0.75427(13) 0.37541(15) 1.02702(8) 0.0670(6) Uani 1 1 d . . .
O(110) -0.51828(12) 0.09081(13) 0.47260(8) 0.0384(5) Uani 1 1 d . . .
O(151) -0.36812(13) 0.04035(12) 0.51017(8) 0.0402(5) Uani 1 1 d . . .
O(210) 0.99160(14) 0.16656(14) 0.52323(9) 0.0464(6) Uani 1 1 d . . .
O(251) 1.15927(13) 0.21600(12) 0.49990(9) 0.0414(5) Uani 1 1 d . . .
O(310) -0.03961(12) 0.66950(13) 0.52300(8) 0.0376(5) Uani 1 1 d . . .
O(351) 0.12809(13) 0.71497(12) 0.49600(8) 0.0383(5) Uani 1 1 d . . .
O(410) 1.51364(13) 0.42612(13) 0.53389(8) 0.0422(5) Uani 1 1 d . . .
O(451) 1.35617(12) 0.47137(12) 0.50532(8) 0.0351(5) Uani 1 1 d . . .
O(510) 0.81586(14) 0.01886(13) 0.03138(9) 0.0445(6) Uani 1 1 d . . .
O(551) 0.77621(13) -0.13043(13) 0.00270(8) 0.0399(5) Uani 1 1 d . . .
O(601) 0.43205(13) 0.52697(13) 0.96983(8) 0.0401(5) Uani 1 1 d . . .
O(651) 0.46013(13) 0.36427(13) 1.00346(8) 0.0380(5) Uani 1 1 d . . .
O(710) 0.32764(13) -0.00126(13) 0.02239(8) 0.0413(5) Uani 1 1 d . . .
O(751) 0.28083(13) -0.15067(12) -0.00520(8) 0.0385(5) Uani 1 1 d . . .
O(810) 0.93137(14) 0.52180(13) 0.97380(8) 0.0425(5) Uani 1 1 d . . .
O(851) 0.97804(13) 0.35712(12) 1.00191(8) 0.0387(5) Uani 1 1 d . . .
N(11) -0.39467(14) 0.15600(15) 0.44908(9) 0.0309(6) Uani 1 1 d . . .
N(12) -0.33366(15) 0.18727(15) 0.40976(9) 0.0345(6) Uani 1 1 d . . .
N(21) 1.09845(16) 0.09706(15) 0.55388(9) 0.0365(6) Uani 1 1 d . . .
N(22) 1.13589(17) 0.05821(16) 0.59438(9) 0.0393(6) Uani 1 1 d . . .
N(31) 0.06591(14) 0.60100(15) 0.55540(9) 0.0321(6) Uani 1 1 d . . .
N(32) 0.10349(15) 0.56564(15) 0.59692(9) 0.0344(6) Uani 1 1 d . . .
N(41) 1.39591(14) 0.35583(15) 0.56308(9) 0.0306(6) Uani 1 1 d . . .
N(42) 1.33939(15) 0.31707(15) 0.60285(9) 0.0331(6) Uani 1 1 d . . .
N(51) 0.86978(16) -0.10114(15) 0.06045(9) 0.0354(6) Uani 1 1 d . . .
N(52) 0.88666(16) -0.15869(16) 0.10067(9) 0.0372(6) Uani 1 1 d . . .
N(61) 0.37915(16) 0.42438(15) 0.93880(9) 0.0351(6) Uani 1 1 d . . .
N(62) 0.36403(16) 0.38707(17) 0.89819(9) 0.0381(6) Uani 1 1 d . . .
N(71) 0.37870(15) -0.12388(15) 0.05038(9) 0.0336(6) Uani 1 1 d . . .
N(72) 0.39126(15) -0.18207(15) 0.09116(9) 0.0346(6) Uani 1 1 d . . .
N(81) 0.87847(15) 0.41504(15) 0.94765(9) 0.0343(6) Uani 1 1 d . . .
N(82) 0.86092(15) 0.37557(16) 0.90840(9) 0.0368(6) Uani 1 1 d . . .
C(13) -0.26088(18) 0.18131(17) 0.42520(11) 0.0298(6) Uani 1 1 d . . .
C(14) -0.26338(18) 0.14332(18) 0.47849(11) 0.0330(7) Uani 1 1 d . . .
C(15) -0.35768(18) 0.12413(17) 0.49490(11) 0.0308(7) Uani 1 1 d . . .
C(23) 1.21652(19) 0.06195(18) 0.58230(11) 0.0340(7) Uani 1 1 d . . .
C(24) 1.24470(19) 0.1059(2) 0.53125(11) 0.0384(7) Uani 1 1 d . . .
C(25) 1.1617(2) 0.13130(18) 0.51164(11) 0.0361(7) Uani 1 1 d . . .
C(33) 0.18393(18) 0.56888(18) 0.58482(11) 0.0323(7) Uani 1 1 d . . .
C(34) 0.21253(17) 0.60897(18) 0.53292(11) 0.0330(7) Uani 1 1 d . . .
C(35) 0.13009(18) 0.63126(18) 0.51202(11) 0.0323(7) Uani 1 1 d . . .
C(43) 1.26556(18) 0.31843(18) 0.58880(11) 0.0319(7) Uani 1 1 d . . .
C(44) 1.26194(18) 0.35990(18) 0.53693(11) 0.0334(7) Uani 1 1 d . . .
C(45) 1.35361(17) 0.38690(18) 0.51881(11) 0.0304(7) Uani 1 1 d . . .
C(53) 0.88848(18) -0.23018(19) 0.08754(11) 0.0338(7) Uani 1 1 d . . .
C(54) 0.87113(19) -0.23057(18) 0.03521(11) 0.0355(7) Uani 1 1 d . . .
C(55) 0.85679(18) -0.14023(19) 0.01650(11) 0.0348(7) Uani 1 1 d . . .
C(63) 0.35961(18) 0.3090(2) 0.91219(11) 0.0346(7) Uani 1 1 d . . .
C(64) 0.37397(19) 0.28272(19) 0.96495(11) 0.0349(7) Uani 1 1 d . . .
C(65) 0.38424(18) 0.36401(18) 0.98411(11) 0.0330(7) Uani 1 1 d . . .
C(73) 0.38957(17) -0.25371(18) 0.07812(11) 0.0315(7) Uani 1 1 d . . .
C(74) 0.37516(19) -0.25273(18) 0.02514(11) 0.0360(7) Uani 1 1 d . . .
C(75) 0.36229(18) -0.16209(19) 0.00684(11) 0.0338(7) Uani 1 1 d . . .
C(83) 0.86043(18) 0.29778(19) 0.92292(12) 0.0355(7) Uani 1 1 d . . .
C(84) 0.8780(2) 0.27391(19) 0.97530(11) 0.0377(7) Uani 1 1 d . . .
C(85) 0.89539(19) 0.35637(19) 0.99158(11) 0.0351(7) Uani 1 1 d . . .
C(110) -0.47535(18) 0.13925(18) 0.44126(11) 0.0320(7) Uani 1 1 d . . .
C(111) -0.50817(18) 0.18239(19) 0.39556(11) 0.0342(7) Uani 1 1 d . . .
C(112) -0.5758(2) 0.1452(2) 0.38040(12) 0.0416(8) Uani 1 1 d . . .
C(113) -0.6124(2) 0.1817(2) 0.33878(12) 0.0469(9) Uani 1 1 d . . .
C(114) -0.5815(2) 0.2562(2) 0.31457(13) 0.0512(9) Uani 1 1 d . . .
C(115) -0.5160(2) 0.2951(2) 0.32960(13) 0.0463(8) Uani 1 1 d . . .
C(116) -0.4789(2) 0.2578(2) 0.37015(12) 0.0397(8) Uani 1 1 d . . .
C(117) -0.6829(3) 0.1388(3) 0.32143(16) 0.0777(14) Uani 1 1 d . . .
C(131) -0.18484(18) 0.21043(18) 0.39194(11) 0.0308(7) Uani 1 1 d . . .
C(132) -0.1909(2) 0.2540(2) 0.34495(12) 0.0400(8) Uani 1 1 d . . .
C(133) -0.1192(2) 0.2841(2) 0.31395(12) 0.0430(8) Uani 1 1 d . . .
C(134) -0.04146(19) 0.26992(19) 0.33009(11) 0.0362(7) Uani 1 1 d . . .
C(135) -0.03348(19) 0.22651(19) 0.37617(11) 0.0355(7) Uani 1 1 d . . .
C(136) -0.10531(18) 0.19662(18) 0.40715(11) 0.0331(7) Uani 1 1 d . . .
C(151) -0.3931(2) 0.1721(2) 0.53656(12) 0.0408(8) Uani 1 1 d . . .
C(210) 1.0145(2) 0.1180(2) 0.55769(13) 0.0409(8) Uani 1 1 d . . .
C(211) 0.9530(2) 0.0822(2) 0.60079(12) 0.0445(8) Uani 1 1 d . . .
C(212) 0.9626(3) 0.0082(3) 0.63036(14) 0.0595(11) Uani 1 1 d . . .
C(213) 0.8987(3) -0.0229(3) 0.66792(15) 0.0698(13) Uani 1 1 d . . .
C(214) 0.8250(3) 0.0229(3) 0.67428(15) 0.0745(15) Uani 1 1 d . . .
C(215) 0.8142(3) 0.0973(3) 0.64566(16) 0.0722(13) Uani 1 1 d . . .
C(216) 0.8782(2) 0.1256(3) 0.60882(15) 0.0598(10) Uani 1 1 d . . .
C(217) 0.9049(4) -0.0926(4) 0.7027(3) 0.068(2) Uani 0.609(7) 1 d P . .
C(218) 0.7504(6) 0.1355(8) 0.6644(4) 0.081(4) Uani 0.391(7) 1 d P . .
C(231) 1.2735(2) 0.02607(18) 0.61729(11) 0.0358(7) Uani 1 1 d . . .
C(232) 1.2413(2) -0.0218(2) 0.66182(12) 0.0439(8) Uani 1 1 d . . .
C(233) 1.2946(2) -0.0550(2) 0.69513(12) 0.0479(9) Uani 1 1 d . . .
C(234) 1.3803(2) -0.0397(2) 0.68395(12) 0.0450(9) Uani 1 1 d . . .
C(235) 1.4137(2) 0.0066(2) 0.64012(13) 0.0468(9) Uani 1 1 d . . .
C(236) 1.3597(2) 0.0392(2) 0.60642(12) 0.0418(8) Uani 1 1 d . . .
C(251) 1.1517(3) 0.0909(2) 0.46601(14) 0.0559(10) Uani 1 1 d . . .
C(310) -0.01766(18) 0.62364(18) 0.55873(12) 0.0330(7) Uani 1 1 d . . .
C(311) -0.07933(18) 0.59254(19) 0.60304(11) 0.0333(7) Uani 1 1 d . . .
C(312) -0.07121(19) 0.52037(19) 0.63565(11) 0.0366(7) Uani 1 1 d . . .
C(313) -0.1352(2) 0.4937(2) 0.67410(12) 0.0435(8) Uani 1 1 d . . .
C(314) -0.2075(2) 0.5410(2) 0.67978(13) 0.0485(9) Uani 1 1 d . . .
C(315) -0.2167(2) 0.6124(2) 0.64759(13) 0.0494(9) Uani 1 1 d . . .
C(316) -0.15385(19) 0.6380(2) 0.60918(12) 0.0413(8) Uani 1 1 d . . .
C(317) -0.1264(2) 0.4147(2) 0.70850(15) 0.0649(11) Uani 1 1 d . . .
C(331) 0.24047(18) 0.53530(18) 0.62081(11) 0.0337(7) Uani 1 1 d . . .
C(332) 0.2087(2) 0.4890(2) 0.66583(12) 0.0433(8) Uani 1 1 d . . .
C(333) 0.2619(2) 0.4578(2) 0.69943(13) 0.0506(9) Uani 1 1 d . . .
C(334) 0.3478(2) 0.4728(2) 0.68793(12) 0.0448(8) Uani 1 1 d . . .
C(335) 0.3810(2) 0.5184(2) 0.64347(12) 0.0422(8) Uani 1 1 d . . .
C(336) 0.32709(19) 0.54915(19) 0.60989(12) 0.0362(7) Uani 1 1 d . . .
C(351) 0.1211(2) 0.5833(2) 0.46921(12) 0.0421(8) Uani 1 1 d . . .
C(410) 1.47591(18) 0.37906(18) 0.56802(12) 0.0336(7) Uani 1 1 d . . .
C(411) 1.51733(18) 0.34609(19) 0.61273(11) 0.0338(7) Uani 1 1 d . . .
C(412) 1.4963(2) 0.2730(2) 0.64398(11) 0.0384(7) Uani 1 1 d . . .
C(413) 1.5443(2) 0.2443(2) 0.68204(12) 0.0476(9) Uani 1 1 d . . .
C(414) 1.6123(2) 0.2908(2) 0.68824(13) 0.0533(10) Uani 1 1 d . . .
C(415) 1.6338(2) 0.3636(2) 0.65762(14) 0.0550(10) Uani 1 1 d . . .
C(416) 1.5866(2) 0.3913(2) 0.61983(13) 0.0451(8) Uani 1 1 d . . .
C(417) 1.5207(3) 0.1646(3) 0.71548(16) 0.0762(13) Uani 1 1 d . . .
C(431) 1.19219(18) 0.28248(19) 0.62239(11) 0.0344(7) Uani 1 1 d . . .
C(432) 1.11083(19) 0.2969(2) 0.60975(12) 0.0403(8) Uani 1 1 d . . .
C(433) 1.0408(2) 0.2651(2) 0.64185(13) 0.0466(9) Uani 1 1 d . . .
C(434) 1.0523(2) 0.2184(2) 0.68641(13) 0.0481(9) Uani 1 1 d . . .
C(435) 1.1320(2) 0.2018(2) 0.69947(13) 0.0518(9) Uani 1 1 d . . .
C(436) 1.2011(2) 0.2342(2) 0.66753(12) 0.0432(8) Uani 1 1 d . . .
C(451) 1.3901(2) 0.3446(2) 0.47468(12) 0.0387(7) Uani 1 1 d . . .
C(510) 0.84713(19) -0.02223(19) 0.06558(12) 0.0372(7) Uani 1 1 d . . .
C(511) 0.8610(2) 0.0125(2) 0.11125(12) 0.0440(8) Uani 1 1 d . . .
C(512) 0.8099(3) 0.0780(2) 0.12196(14) 0.0550(10) Uani 1 1 d . . .
C(513) 0.8189(3) 0.1170(3) 0.16272(16) 0.0709(13) Uani 1 1 d . . .
C(514) 0.8812(4) 0.0892(3) 0.19169(16) 0.0820(16) Uani 1 1 d . . .
C(515) 0.9346(3) 0.0252(3) 0.18116(15) 0.0708(13) Uani 1 1 d . . .
C(516) 0.9233(2) -0.0135(2) 0.14087(13) 0.0539(10) Uani 1 1 d . . .
C(517) 0.7697(5) 0.1819(4) 0.1767(2) 0.068(2) Uani 0.624(7) 1 d P . .
C(518) 0.9871(7) 0.0139(7) 0.2125(4) 0.065(4) Uani 0.376(7) 1 d P . .
C(531) 0.90570(19) -0.30314(19) 0.12231(12) 0.0372(7) Uani 1 1 d . . .
C(532) 0.89924(19) -0.3814(2) 0.10983(12) 0.0407(8) Uani 1 1 d . . .
C(533) 0.9162(2) -0.4502(2) 0.14237(13) 0.0453(8) Uani 1 1 d . . .
C(534) 0.9404(2) -0.4402(2) 0.18756(13) 0.0441(8) Uani 1 1 d . . .
C(535) 0.9472(2) -0.3631(2) 0.20091(13) 0.0516(9) Uani 1 1 d . . .
C(536) 0.9297(2) -0.2948(2) 0.16829(13) 0.0475(9) Uani 1 1 d . . .
C(551) 0.9235(2) -0.1089(2) -0.02730(13) 0.0482(9) Uani 1 1 d . . .
C(610) 0.40394(19) 0.50475(19) 0.93429(12) 0.0369(7) Uani 1 1 d . . .
C(611) 0.3957(2) 0.5644(2) 0.88843(12) 0.0430(8) Uani 1 1 d . . .
C(612) 0.3369(2) 0.5567(2) 0.85575(13) 0.0551(10) Uani 1 1 d . . .
C(613) 0.3323(3) 0.6185(3) 0.81530(14) 0.0656(12) Uani 1 1 d . . .
C(614) 0.3862(3) 0.6850(3) 0.80818(16) 0.0741(13) Uani 1 1 d . . .
C(615) 0.4434(3) 0.6942(3) 0.83972(15) 0.0684(12) Uani 1 1 d . . .
C(616) 0.4468(2) 0.6338(2) 0.88043(13) 0.0514(9) Uani 1 1 d . . .
C(617) 0.2703(4) 0.6137(3) 0.7810(2) 0.117(2) Uani 1 1 d . . .
C(631) 0.34367(19) 0.2532(2) 0.87756(12) 0.0373(7) Uani 1 1 d . . .
C(632) 0.3206(2) 0.2839(2) 0.83128(13) 0.0493(9) Uani 1 1 d . . .
C(633) 0.3050(2) 0.2312(2) 0.79856(13) 0.0538(10) Uani 1 1 d . . .
C(634) 0.3119(2) 0.1477(2) 0.81253(12) 0.0430(8) Uani 1 1 d . . .
C(635) 0.33443(19) 0.1157(2) 0.85811(12) 0.0413(8) Uani 1 1 d . . .
C(636) 0.35009(19) 0.1687(2) 0.89082(12) 0.0398(8) Uani 1 1 d . . .
C(651) 0.3106(2) 0.3779(2) 1.02351(13) 0.0441(8) Uani 1 1 d . . .
C(710) 0.35907(18) -0.04368(19) 0.05584(12) 0.0345(7) Uani 1 1 d . . .
C(711) 0.37843(18) -0.00971(18) 0.10059(11) 0.0335(7) Uani 1 1 d . . .
C(712) 0.33340(19) 0.05989(19) 0.11145(12) 0.0385(8) Uani 1 1 d . . .
C(713) 0.3484(2) 0.0995(2) 0.15081(12) 0.0440(8) Uani 1 1 d . . .
C(714) 0.4115(2) 0.0692(2) 0.17852(12) 0.0449(8) Uani 1 1 d . . .
C(715) 0.4574(2) 0.0010(2) 0.16793(12) 0.0430(8) Uani 1 1 d . . .
C(716) 0.44130(19) -0.03931(19) 0.12923(12) 0.0385(7) Uani 1 1 d . . .
C(717) 0.2961(3) 0.1729(3) 0.16312(16) 0.0726(13) Uani 1 1 d . . .
C(731) 0.39923(18) -0.32742(18) 0.11362(11) 0.0330(7) Uani 1 1 d . . .
C(732) 0.39249(18) -0.40500(19) 0.10007(11) 0.0350(7) Uani 1 1 d . . .
C(733) 0.39838(18) -0.47521(19) 0.13416(12) 0.0377(7) Uani 1 1 d . . .
C(734) 0.41110(18) -0.4669(2) 0.18200(12) 0.0373(7) Uani 1 1 d . . .
C(735) 0.4186(2) -0.3913(2) 0.19636(12) 0.0429(8) Uani 1 1 d . . .
C(736) 0.4127(2) -0.3217(2) 0.16230(12) 0.0406(8) Uani 1 1 d . . .
C(751) 0.4267(2) -0.1316(2) -0.03847(14) 0.0506(9) Uani 1 1 d . . .
C(810) 0.89935(18) 0.49601(19) 0.94066(12) 0.0344(7) Uani 1 1 d . . .
C(811) 0.88077(19) 0.55157(19) 0.89541(12) 0.0369(7) Uani 1 1 d . . .
C(812) 0.9264(2) 0.6244(2) 0.88401(13) 0.0447(8) Uani 1 1 d . . .
C(813) 0.9093(2) 0.6843(2) 0.84451(13) 0.0476(9) Uani 1 1 d . . .
C(814) 0.8443(2) 0.6687(2) 0.81842(12) 0.0471(9) Uani 1 1 d . . .
C(815) 0.7986(2) 0.5980(2) 0.82894(13) 0.0470(9) Uani 1 1 d . . .
C(816) 0.8169(2) 0.5385(2) 0.86728(12) 0.0413(8) Uani 1 1 d . . .
C(817) 0.9612(3) 0.7606(3) 0.83186(16) 0.0739(13) Uani 1 1 d . . .
C(831) 0.84184(18) 0.2405(2) 0.88950(12) 0.0376(7) Uani 1 1 d . . .
C(832) 0.8148(2) 0.2703(2) 0.84400(12) 0.0467(9) Uani 1 1 d . . .
C(833) 0.7956(2) 0.2162(3) 0.81304(13) 0.0553(10) Uani 1 1 d . . .
C(834) 0.8054(2) 0.1331(3) 0.82740(14) 0.0561(11) Uani 1 1 d . . .
C(835) 0.8323(2) 0.1026(2) 0.87151(14) 0.0519(9) Uani 1 1 d . . .
C(836) 0.8511(2) 0.1566(2) 0.90324(13) 0.0433(8) Uani 1 1 d . . .
C(851) 0.8335(2) 0.3699(2) 1.03743(12) 0.0451(8) Uani 1 1 d . . .
H(112) -0.5975 0.0945 0.3984 0.050 Uiso 1 1 calc R . .
H(114) -0.6062 0.2817 0.2866 0.061 Uiso 1 1 calc R . .
H(115) -0.4962 0.3469 0.3124 0.056 Uiso 1 1 calc R . .
H(116) -0.4333 0.2840 0.3806 0.048 Uiso 1 1 calc R . .
H(11A) -0.7314 0.1757 0.3191 0.117 Uiso 1 1 calc R . .
H(11B) -0.6996 0.0895 0.3452 0.117 Uiso 1 1 calc R . .
H(11C) -0.6635 0.1232 0.2886 0.117 Uiso 1 1 calc R . .
H(132) -0.2447 0.2631 0.3341 0.048 Uiso 1 1 calc R . .
H(133) -0.1235 0.3142 0.2820 0.052 Uiso 1 1 calc R . .
H(135) 0.0207 0.2172 0.3865 0.043 Uiso 1 1 calc R . .
H(136) -0.1004 0.1665 0.4390 0.040 Uiso 1 1 calc R . .
H(14A) -0.2425 0.1820 0.4985 0.040 Uiso 1 1 calc R . .
H(14B) -0.2291 0.0927 0.4814 0.040 Uiso 1 1 calc R . .
H(151) -0.4192 0.0278 0.5114 0.060 Uiso 1 1 calc R . .
H(212) 1.0134 -0.0219 0.6251 0.071 Uiso 1 1 calc R . .
H(214) 0.7805 0.0020 0.6993 0.089 Uiso 1 1 calc R . .
H(216) 0.8712 0.1762 0.5882 0.072 Uiso 1 1 calc R . .
H(21A) 0.8902 -0.0787 0.7363 0.102 Uiso 0.609(7) 1 calc PR . .
H(21B) 0.9628 -0.1135 0.6988 0.102 Uiso 0.609(7) 1 calc PR . .
H(21C) 0.8659 -0.1348 0.6973 0.102 Uiso 0.609(7) 1 calc PR . .
H(21D) 0.7307 0.1756 0.6384 0.121 Uiso 0.391(7) 1 calc PR . .
H(21E) 0.7666 0.1639 0.6907 0.121 Uiso 0.391(7) 1 calc PR . .
H(21F) 0.7049 0.0963 0.6785 0.121 Uiso 0.391(7) 1 calc PR . .
H(232) 1.1823 -0.0316 0.6694 0.053 Uiso 1 1 calc R . .
H(233) 1.2726 -0.0880 0.7254 0.058 Uiso 1 1 calc R . .
H(235) 1.4729 0.0164 0.6329 0.056 Uiso 1 1 calc R . .
H(236) 1.3823 0.0706 0.5757 0.050 Uiso 1 1 calc R . .
H(24A) 1.2775 0.0693 0.5103 0.046 Uiso 1 1 calc R . .
H(24B) 1.2797 0.1544 0.5325 0.046 Uiso 1 1 calc R . .
H(251) 1.1103 0.2306 0.4945 0.062 Uiso 1 1 calc R . .
H(312) -0.0211 0.4889 0.6315 0.044 Uiso 1 1 calc R . .
H(314) -0.2513 0.5240 0.7062 0.058 Uiso 1 1 calc R . .
H(315) -0.2667 0.6439 0.6520 0.059 Uiso 1 1 calc R . .
H(316) -0.1610 0.6866 0.5868 0.050 Uiso 1 1 calc R . .
H(31A) -0.0725 0.3888 0.6982 0.097 Uiso 1 1 calc R . .
H(31B) -0.1730 0.3777 0.7070 0.097 Uiso 1 1 calc R . .
H(31C) -0.1278 0.4263 0.7426 0.097 Uiso 1 1 calc R . .
H(332) 0.1497 0.4789 0.6735 0.052 Uiso 1 1 calc R . .
H(333) 0.2399 0.4263 0.7302 0.061 Uiso 1 1 calc R . .
H(335) 0.4400 0.5286 0.6360 0.051 Uiso 1 1 calc R . .
H(336) 0.3494 0.5801 0.5790 0.043 Uiso 1 1 calc R . .
H(34A) 0.2462 0.5708 0.5135 0.040 Uiso 1 1 calc R . .
H(34B) 0.2468 0.6585 0.5328 0.040 Uiso 1 1 calc R . .
H(351) 0.0798 0.7282 0.4887 0.057 Uiso 1 1 calc R . .
H(412) 1.4489 0.2423 0.6395 0.046 Uiso 1 1 calc R . .
H(414) 1.6449 0.2722 0.7142 0.064 Uiso 1 1 calc R . .
H(415) 1.6808 0.3945 0.6625 0.066 Uiso 1 1 calc R . .
H(416) 1.6014 0.4413 0.5986 0.054 Uiso 1 1 calc R . .
H(41A) 1.5676 0.1259 0.7124 0.114 Uiso 1 1 calc R . .
H(41B) 1.4704 0.1414 0.7057 0.114 Uiso 1 1 calc R . .
H(41C) 1.5086 0.1746 0.7501 0.114 Uiso 1 1 calc R . .
H(432) 1.1035 0.3289 0.5789 0.048 Uiso 1 1 calc R . .
H(433) 0.9856 0.2753 0.6333 0.056 Uiso 1 1 calc R . .
H(435) 1.1389 0.1686 0.7300 0.062 Uiso 1 1 calc R . .
H(436) 1.2561 0.2233 0.6764 0.052 Uiso 1 1 calc R . .
H(44A) 1.2236 0.4077 0.5366 0.040 Uiso 1 1 calc R . .
H(44B) 1.2428 0.3215 0.5161 0.040 Uiso 1 1 calc R . .
H(451) 1.4066 0.4869 0.4971 0.053 Uiso 1 1 calc R . .
H(512) 0.7682 0.0965 0.1013 0.066 Uiso 1 1 calc R . .
H(514) 0.8875 0.1150 0.2198 0.098 Uiso 1 1 calc R . .
H(516) 0.9586 -0.0582 0.1334 0.065 Uiso 1 1 calc R . .
H(51A) 0.7938 0.2046 0.2028 0.103 Uiso 0.624(7) 1 calc PR . .
H(51B) 0.7121 0.1625 0.1892 0.103 Uiso 0.624(7) 1 calc PR . .
H(51C) 0.7685 0.2245 0.1478 0.103 Uiso 0.624(7) 1 calc PR . .
H(51D) 1.0188 0.0646 0.2114 0.097 Uiso 0.376(7) 1 calc PR . .
H(51E) 1.0264 -0.0298 0.2042 0.097 Uiso 0.376(7) 1 calc PR . .
H(51F) 0.9567 -0.0019 0.2460 0.097 Uiso 0.376(7) 1 calc PR . .
H(532) 0.8830 -0.3876 0.0785 0.049 Uiso 1 1 calc R . .
H(533) 0.9112 -0.5035 0.1337 0.054 Uiso 1 1 calc R . .
H(535) 0.9637 -0.3572 0.2322 0.062 Uiso 1 1 calc R . .
H(536) 0.9341 -0.2417 0.1773 0.057 Uiso 1 1 calc R . .
H(54A) 0.8204 -0.2638 0.0345 0.043 Uiso 1 1 calc R . .
H(54B) 0.9199 -0.2525 0.0149 0.043 Uiso 1 1 calc R . .
H(551) 0.7646 -0.0803 -0.0022 0.060 Uiso 1 1 calc R . .
H(612) 0.3006 0.5103 0.8610 0.066 Uiso 1 1 calc R . .
H(614) 0.3834 0.7260 0.7802 0.089 Uiso 1 1 calc R . .
H(615) 0.4799 0.7406 0.8340 0.082 Uiso 1 1 calc R . .
H(616) 0.4850 0.6400 0.9034 0.062 Uiso 1 1 calc R . .
H(61A) 0.2250 0.6532 0.7869 0.176 Uiso 1 1 calc R . .
H(61B) 0.2464 0.5582 0.7865 0.176 Uiso 1 1 calc R . .
H(61C) 0.2981 0.6263 0.7466 0.176 Uiso 1 1 calc R . .
H(632) 0.3156 0.3414 0.8220 0.059 Uiso 1 1 calc R . .
H(633) 0.2897 0.2523 0.7668 0.065 Uiso 1 1 calc R . .
H(635) 0.3392 0.0581 0.8671 0.050 Uiso 1 1 calc R . .
H(636) 0.3653 0.1471 0.9225 0.048 Uiso 1 1 calc R . .
H(64A) 0.4255 0.2489 0.9667 0.042 Uiso 1 1 calc R . .
H(64B) 0.3251 0.2512 0.9842 0.042 Uiso 1 1 calc R . .
H(651) 0.4720 0.4124 1.0069 0.057 Uiso 1 1 calc R . .
H(712) 0.2915 0.0808 0.0915 0.046 Uiso 1 1 calc R . .
H(714) 0.4233 0.0959 0.2053 0.054 Uiso 1 1 calc R . .
H(715) 0.5005 -0.0186 0.1873 0.052 Uiso 1 1 calc R . .
H(716) 0.4727 -0.0866 0.1223 0.046 Uiso 1 1 calc R . .
H(71A) 0.2565 0.1863 0.1388 0.109 Uiso 1 1 calc R . .
H(71B) 0.3335 0.2199 0.1620 0.109 Uiso 1 1 calc R . .
H(71C) 0.2646 0.1600 0.1965 0.109 Uiso 1 1 calc R . .
H(732) 0.3837 -0.4099 0.0670 0.042 Uiso 1 1 calc R . .
H(733) 0.3937 -0.5280 0.1248 0.045 Uiso 1 1 calc R . .
H(735) 0.4278 -0.3871 0.2294 0.051 Uiso 1 1 calc R . .
H(736) 0.4178 -0.2692 0.1721 0.049 Uiso 1 1 calc R . .
H(74A) 0.3245 -0.2853 0.0231 0.043 Uiso 1 1 calc R . .
H(74B) 0.4247 -0.2746 0.0055 0.043 Uiso 1 1 calc R . .
H(751) 0.2710 -0.1003 -0.0113 0.058 Uiso 1 1 calc R . .
H(812) 0.9697 0.6339 0.9031 0.054 Uiso 1 1 calc R . .
H(814) 0.8312 0.7091 0.7921 0.056 Uiso 1 1 calc R . .
H(815) 0.7545 0.5894 0.8102 0.056 Uiso 1 1 calc R . .
H(816) 0.7859 0.4886 0.8745 0.050 Uiso 1 1 calc R . .
H(81A) 0.9969 0.7599 0.7999 0.111 Uiso 1 1 calc R . .
H(81B) 0.9969 0.7638 0.8579 0.111 Uiso 1 1 calc R . .
H(81C) 0.9238 0.8084 0.8294 0.111 Uiso 1 1 calc R . .
H(832) 0.8096 0.3277 0.8343 0.056 Uiso 1 1 calc R . .
H(833) 0.7760 0.2359 0.7823 0.066 Uiso 1 1 calc R . .
H(835) 0.8382 0.0451 0.8806 0.062 Uiso 1 1 calc R . .
H(836) 0.8701 0.1362 0.9341 0.052 Uiso 1 1 calc R . .
H(84A) 0.9277 0.2374 0.9767 0.045 Uiso 1 1 calc R . .
H(84B) 0.8286 0.2459 0.9964 0.045 Uiso 1 1 calc R . .
H(851) 0.9904 0.4043 1.0068 0.058 Uiso 1 1 calc R . .

loop_
_atom_site_aniso_label
_atom_site_aniso_U_11
_atom_site_aniso_U_22
_atom_site_aniso_U_33
_atom_site_aniso_U_12
_atom_site_aniso_U_13
_atom_site_aniso_U_23
Cl(14) 0.0399(4) 0.0634(6) 0.0371(5) -0.0046(4) 0.0068(4) 0.0024(4)
Cl(24) 0.0771(7) 0.0862(8) 0.0466(6) 0.0344(6) -0.0293(5) -0.0138(5)
Cl(34) 0.0524(6) 0.1044(9) 0.0519(6) 0.0072(6) -0.0219(5) 0.0018(6)
Cl(44) 0.0501(6) 0.1069(9) 0.0586(6) -0.0260(6) 0.0197(5) 0.0010(6)
Cl(54) 0.0738(6) 0.0504(6) 0.0493(6) 0.0170(5) -0.0046(5) 0.0112(4)
Cl(64) 0.0755(6) 0.0564(6) 0.0465(5) -0.0096(5) -0.0070(5) -0.0259(4)
Cl(74) 0.0559(5) 0.0455(5) 0.0488(5) 0.0050(4) -0.0094(4) 0.0106(4)
Cl(84) 0.1334(11) 0.1030(9) 0.0459(6) -0.0678(8) 0.0221(6) -0.0390(6)
F(11) 0.0745(15) 0.0416(12) 0.0642(14) 0.0021(10) 0.0027(11) -0.0211(10)
F(12) 0.0397(11) 0.0848(16) 0.0529(13) -0.0052(10) 0.0092(9) -0.0283(11)
F(13) 0.0588(13) 0.0911(17) 0.0349(11) 0.0019(12) -0.0109(9) -0.0154(11)
F(21) 0.0995(18) 0.0794(16) 0.0582(14) 0.0472(14) -0.0498(13) -0.0291(12)
F(22) 0.144(2) 0.0492(14) 0.0884(18) 0.0403(15) -0.0706(17) -0.0369(13)
F(23) 0.098(2) 0.160(3) 0.0404(14) 0.0451(19) -0.0041(14) -0.0323(16)
F(31) 0.0501(12) 0.0817(16) 0.0517(13) 0.0172(11) -0.0191(10) -0.0277(11)
F(32) 0.0709(14) 0.0406(12) 0.0623(14) 0.0021(10) -0.0122(11) -0.0197(10)
F(33) 0.0537(12) 0.0772(15) 0.0417(12) 0.0030(11) 0.0077(10) -0.0189(11)
F(41) 0.0730(14) 0.0395(12) 0.0567(13) 0.0083(10) 0.0000(10) -0.0183(10)
F(42) 0.0566(13) 0.0828(16) 0.0372(11) 0.0070(11) -0.0101(9) -0.0166(11)
F(43) 0.0418(11) 0.0774(15) 0.0536(13) -0.0084(10) 0.0164(9) -0.0262(11)
F(51) 0.0985(18) 0.0708(16) 0.0442(13) 0.0080(13) 0.0112(12) -0.0135(12)
F(52) 0.0884(16) 0.0493(13) 0.0583(14) 0.0168(12) 0.0175(12) 0.0150(11)
F(53) 0.0420(12) 0.0747(16) 0.0775(16) -0.0001(11) 0.0070(11) 0.0072(13)
F(61) 0.0684(14) 0.0612(14) 0.0579(13) -0.0132(11) 0.0199(11) -0.0365(11)
F(62) 0.0355(11) 0.0802(16) 0.0762(15) 0.0059(10) 0.0035(10) -0.0343(13)
F(63) 0.0868(16) 0.0660(15) 0.0433(13) -0.0067(12) 0.0169(11) -0.0044(11)
F(71) 0.1092(19) 0.0703(16) 0.0402(13) 0.0115(14) 0.0175(12) -0.0104(12)
F(72) 0.0399(12) 0.0945(19) 0.0798(17) 0.0008(12) 0.0179(11) 0.0112(14)
F(73) 0.0837(16) 0.0546(14) 0.0574(14) 0.0088(12) 0.0234(12) 0.0179(11)
F(81) 0.0801(15) 0.0598(14) 0.0516(13) -0.0139(11) 0.0106(11) -0.0285(11)
F(82) 0.0984(18) 0.0617(15) 0.0409(12) -0.0088(13) 0.0045(11) 0.0013(11)
F(83) 0.0419(12) 0.0968(18) 0.0642(15) 0.0013(11) 0.0058(10) -0.0298(13)
O(110) 0.0340(12) 0.0368(13) 0.0431(13) -0.0043(10) -0.0020(10) -0.0038(10)
O(151) 0.0355(12) 0.0323(12) 0.0497(14) -0.0041(9) -0.0043(11) 0.0035(10)
O(210) 0.0417(13) 0.0433(14) 0.0532(15) 0.0015(11) -0.0118(11) 0.0014(12)
O(251) 0.0374(12) 0.0300(12) 0.0532(14) 0.0040(9) -0.0040(11) 0.0036(10)
O(310) 0.0342(11) 0.0357(12) 0.0407(13) 0.0053(9) -0.0040(10) 0.0001(10)
O(351) 0.0336(12) 0.0309(12) 0.0478(14) 0.0039(9) -0.0027(10) -0.0007(10)
O(410) 0.0325(12) 0.0429(13) 0.0464(14) -0.0067(10) -0.0030(10) 0.0082(11)
O(451) 0.0282(11) 0.0287(12) 0.0451(13) -0.0003(9) -0.0004(10) 0.0015(10)
O(510) 0.0518(14) 0.0342(13) 0.0496(14) 0.0063(11) -0.0155(11) -0.0054(11)
O(551) 0.0415(12) 0.0340(12) 0.0484(14) 0.0095(10) -0.0186(10) -0.0090(11)
O(601) 0.0464(13) 0.0387(13) 0.0389(13) 0.0047(10) -0.0130(10) -0.0118(10)
O(651) 0.0406(12) 0.0353(12) 0.0412(13) 0.0024(10) -0.0145(10) -0.0075(11)
O(710) 0.0455(13) 0.0345(12) 0.0455(14) 0.0045(10) -0.0157(11) -0.0031(10)
O(751) 0.0405(12) 0.0309(12) 0.0452(13) 0.0041(10) -0.0107(10) -0.0050(11)
O(810) 0.0453(13) 0.0327(12) 0.0528(15) 0.0010(10) -0.0166(11) -0.0079(11)
O(851) 0.0382(12) 0.0314(12) 0.0496(14) 0.0023(9) -0.0147(10) -0.0083(11)
N(11) 0.0272(13) 0.0342(14) 0.0299(14) -0.0004(11) -0.0020(10) -0.0019(11)
N(12) 0.0328(14) 0.0351(15) 0.0340(14) 0.0009(11) 0.0003(11) -0.0042(12)
N(21) 0.0371(15) 0.0372(15) 0.0356(15) -0.0035(12) -0.0110(12) -0.0001(12)
N(22) 0.0475(17) 0.0350(15) 0.0356(15) -0.0055(12) -0.0143(13) 0.0025(12)
N(31) 0.0278(13) 0.0337(14) 0.0337(14) 0.0037(11) -0.0027(11) -0.0031(11)
N(32) 0.0317(14) 0.0359(15) 0.0354(15) 0.0034(11) -0.0053(11) -0.0042(12)
N(41) 0.0288(13) 0.0320(14) 0.0287(13) -0.0013(11) 0.0003(10) -0.0003(11)
N(42) 0.0314(14) 0.0335(14) 0.0323(14) -0.0039(11) 0.0019(11) -0.0033(11)
N(51) 0.0424(15) 0.0303(14) 0.0348(15) 0.0004(11) -0.0112(12) -0.0037(12)
N(52) 0.0390(15) 0.0363(16) 0.0363(15) 0.0019(12) -0.0115(12) 0.0004(12)
N(61) 0.0398(15) 0.0371(15) 0.0314(14) 0.0073(12) -0.0089(11) -0.0124(12)
N(62) 0.0423(15) 0.0446(17) 0.0317(15) 0.0071(12) -0.0082(12) -0.0171(13)
N(71) 0.0352(14) 0.0290(14) 0.0353(15) 0.0006(11) -0.0045(11) -0.0009(11)
N(72) 0.0347(14) 0.0322(15) 0.0356(15) 0.0005(11) -0.0047(11) -0.0004(12)
N(81) 0.0383(14) 0.0303(14) 0.0358(15) 0.0025(11) -0.0078(11) -0.0073(11)
N(82) 0.0347(14) 0.0436(17) 0.0339(15) 0.0015(12) -0.0042(11) -0.0122(12)
C(13) 0.0319(16) 0.0271(16) 0.0302(16) 0.0017(12) -0.0039(13) -0.0040(13)
C(14) 0.0300(16) 0.0330(17) 0.0349(17) -0.0005(13) -0.0041(13) -0.0018(14)
C(15) 0.0350(16) 0.0258(16) 0.0297(16) -0.0009(13) -0.0026(13) 0.0003(13)
C(23) 0.0410(19) 0.0296(17) 0.0334(17) -0.0021(14) -0.0089(14) -0.0072(13)
C(24) 0.0425(18) 0.0364(18) 0.0351(18) 0.0080(14) -0.0063(14) -0.0011(14)
C(25) 0.0430(18) 0.0300(17) 0.0340(17) 0.0065(14) -0.0054(14) -0.0013(14)
C(33) 0.0291(16) 0.0309(17) 0.0374(18) 0.0013(13) -0.0026(13) -0.0089(14)
C(34) 0.0272(15) 0.0317(17) 0.0398(18) 0.0032(13) -0.0023(13) -0.0063(14)
C(35) 0.0317(16) 0.0282(16) 0.0351(17) 0.0017(13) 0.0014(13) -0.0038(13)
C(43) 0.0315(17) 0.0280(16) 0.0358(17) -0.0017(13) 0.0015(13) -0.0084(13)
C(44) 0.0302(16) 0.0322(17) 0.0368(17) 0.0003(13) -0.0035(13) -0.0029(14)
C(45) 0.0290(15) 0.0287(16) 0.0319(16) 0.0015(12) -0.0010(12) -0.0025(13)
C(53) 0.0312(16) 0.0351(18) 0.0348(17) 0.0018(13) -0.0064(13) -0.0022(14)
C(54) 0.0361(17) 0.0335(18) 0.0382(18) 0.0053(13) -0.0090(14) -0.0061(14)
C(55) 0.0336(17) 0.0383(18) 0.0342(17) 0.0060(14) -0.0097(13) -0.0067(14)
C(63) 0.0312(16) 0.042(2) 0.0325(17) 0.0050(14) -0.0016(13) -0.0135(14)
C(64) 0.0342(17) 0.0375(18) 0.0358(18) 0.0044(14) -0.0068(13) -0.0129(14)
C(65) 0.0337(17) 0.0359(18) 0.0309(17) 0.0037(13) -0.0070(13) -0.0073(14)
C(73) 0.0260(15) 0.0328(18) 0.0336(17) 0.0033(12) 0.0006(12) -0.0028(14)
C(74) 0.0369(17) 0.0334(17) 0.0362(18) 0.0064(14) -0.0015(14) -0.0041(14)
C(75) 0.0328(16) 0.0348(17) 0.0326(17) 0.0038(13) -0.0009(13) -0.0042(14)
C(83) 0.0305(16) 0.0381(19) 0.0384(18) 0.0012(14) -0.0011(13) -0.0107(15)
C(84) 0.0404(18) 0.0342(18) 0.0408(19) -0.0006(14) -0.0106(14) -0.0086(15)
C(85) 0.0347(17) 0.0362(18) 0.0351(17) -0.0021(14) -0.0073(13) -0.0046(14)
C(110) 0.0295(16) 0.0298(17) 0.0375(18) 0.0022(13) -0.0013(13) -0.0107(14)
C(111) 0.0266(16) 0.0403(19) 0.0371(18) 0.0074(13) -0.0024(13) -0.0131(15)
C(112) 0.0389(18) 0.050(2) 0.0359(19) -0.0002(15) -0.0006(14) -0.0089(16)
C(113) 0.0382(19) 0.068(3) 0.0363(19) -0.0034(17) -0.0054(15) -0.0142(18)
C(114) 0.050(2) 0.064(3) 0.038(2) 0.0058(19) -0.0084(16) -0.0004(18)
C(115) 0.043(2) 0.047(2) 0.048(2) 0.0053(16) -0.0068(16) -0.0023(17)
C(116) 0.0359(17) 0.0396(19) 0.044(2) 0.0035(14) -0.0062(15) -0.0060(15)
C(117) 0.066(3) 0.115(4) 0.055(3) -0.029(3) -0.021(2) -0.008(3)
C(131) 0.0309(16) 0.0288(16) 0.0315(16) 0.0022(12) -0.0012(12) -0.0036(13)
C(132) 0.0342(17) 0.048(2) 0.0359(18) 0.0019(15) -0.0061(14) 0.0005(15)
C(133) 0.0435(19) 0.051(2) 0.0314(18) -0.0003(16) -0.0052(15) 0.0030(15)
C(134) 0.0351(17) 0.0399(19) 0.0311(17) 0.0003(14) 0.0044(13) -0.0049(14)
C(135) 0.0298(16) 0.0385(18) 0.0369(18) 0.0035(13) -0.0026(13) -0.0034(14)
C(136) 0.0361(17) 0.0301(17) 0.0316(17) 0.0038(13) -0.0028(13) -0.0019(13)
C(151) 0.0378(19) 0.049(2) 0.0350(18) -0.0020(15) -0.0035(14) -0.0047(16)
C(210) 0.045(2) 0.0359(19) 0.045(2) -0.0083(15) -0.0107(16) -0.0091(16)
C(211) 0.050(2) 0.047(2) 0.0395(19) -0.0190(17) -0.0081(16) -0.0106(16)
C(212) 0.059(2) 0.068(3) 0.051(2) -0.025(2) -0.0128(19) 0.000(2)
C(213) 0.077(3) 0.084(3) 0.048(2) -0.045(3) -0.014(2) 0.003(2)
C(214) 0.074(3) 0.111(4) 0.042(2) -0.052(3) 0.010(2) -0.035(3)
C(215) 0.080(3) 0.082(3) 0.053(3) -0.025(3) 0.016(2) -0.025(2)
C(216) 0.060(2) 0.063(3) 0.058(3) -0.008(2) 0.004(2) -0.023(2)
C(217) 0.071(5) 0.050(4) 0.069(5) -0.001(3) 0.016(4) 0.014(3)
C(218) 0.054(7) 0.130(11) 0.059(7) 0.047(7) -0.003(5) -0.028(7)
C(231) 0.0482(19) 0.0317(17) 0.0300(17) 0.0034(14) -0.0122(14) -0.0066(14)
C(232) 0.050(2) 0.046(2) 0.0371(19) 0.0010(16) -0.0115(15) -0.0064(16)
C(233) 0.065(2) 0.049(2) 0.0295(18) 0.0072(18) -0.0096(16) -0.0042(16)
C(234) 0.060(2) 0.049(2) 0.0316(19) 0.0186(17) -0.0184(16) -0.0147(16)
C(235) 0.045(2) 0.052(2) 0.047(2) 0.0117(17) -0.0148(16) -0.0148(18)
C(236) 0.048(2) 0.0396(19) 0.0390(19) 0.0021(15) -0.0115(15) -0.0040(15)
C(251) 0.074(3) 0.056(3) 0.045(2) 0.030(2) -0.027(2) -0.0156(19)
C(310) 0.0310(16) 0.0290(16) 0.0400(18) 0.0018(13) -0.0042(13) -0.0084(14)
C(311) 0.0327(16) 0.0364(18) 0.0314(17) 0.0001(13) -0.0042(13) -0.0075(14)
C(312) 0.0321(16) 0.0377(18) 0.0399(18) 0.0005(14) -0.0032(14) -0.0066(15)
C(313) 0.0394(19) 0.049(2) 0.041(2) -0.0056(16) -0.0052(15) -0.0013(16)
C(314) 0.0360(19) 0.066(3) 0.042(2) -0.0056(17) 0.0039(15) -0.0091(18)
C(315) 0.0339(18) 0.062(2) 0.050(2) 0.0044(16) 0.0006(16) -0.0084(19)
C(316) 0.0357(18) 0.044(2) 0.0425(19) 0.0049(15) -0.0014(15) -0.0047(16)
C(317) 0.058(2) 0.064(3) 0.062(3) -0.004(2) -0.001(2) 0.017(2)
C(331) 0.0317(16) 0.0352(18) 0.0367(18) 0.0030(13) -0.0061(13) -0.0124(14)
C(332) 0.0342(18) 0.053(2) 0.041(2) 0.0002(15) -0.0041(15) -0.0052(16)
C(333) 0.048(2) 0.065(3) 0.036(2) -0.0014(18) -0.0078(16) 0.0015(17)
C(334) 0.0389(19) 0.059(2) 0.040(2) 0.0055(16) -0.0132(15) -0.0102(17)
C(335) 0.0316(17) 0.050(2) 0.047(2) -0.0021(15) -0.0067(15) -0.0121(17)
C(336) 0.0343(17) 0.0384(18) 0.0367(18) 0.0021(14) -0.0047(14) -0.0087(14)
C(351) 0.0389(19) 0.048(2) 0.0389(19) 0.0043(15) -0.0021(15) -0.0079(16)
C(410) 0.0297(16) 0.0307(17) 0.0399(18) 0.0008(13) -0.0017(14) -0.0062(14)
C(411) 0.0318(16) 0.0369(18) 0.0318(17) 0.0019(13) 0.0010(13) -0.0073(14)
C(412) 0.0368(17) 0.0421(19) 0.0364(18) 0.0014(14) -0.0041(14) -0.0066(15)
C(413) 0.051(2) 0.053(2) 0.0354(19) 0.0008(17) -0.0032(16) 0.0020(16)
C(414) 0.054(2) 0.068(3) 0.041(2) 0.0015(19) -0.0158(17) -0.0078(19)
C(415) 0.050(2) 0.063(3) 0.055(2) -0.0094(19) -0.0167(18) -0.009(2)
C(416) 0.0416(19) 0.048(2) 0.047(2) -0.0050(16) -0.0114(16) -0.0037(16)
C(417) 0.078(3) 0.076(3) 0.069(3) -0.009(2) -0.027(2) 0.023(2)
C(431) 0.0321(17) 0.0390(18) 0.0318(17) -0.0039(13) 0.0018(13) -0.0098(14)
C(432) 0.0368(18) 0.044(2) 0.0382(19) -0.0036(15) 0.0018(14) -0.0066(15)
C(433) 0.0344(18) 0.058(2) 0.046(2) -0.0057(16) 0.0038(15) -0.0128(18)
C(434) 0.042(2) 0.056(2) 0.043(2) -0.0138(17) 0.0145(16) -0.0102(17)
C(435) 0.048(2) 0.067(3) 0.036(2) -0.0126(18) 0.0052(16) -0.0006(18)
C(436) 0.0364(18) 0.053(2) 0.0384(19) -0.0081(15) 0.0017(14) -0.0057(16)
C(451) 0.0378(18) 0.040(2) 0.0370(18) 0.0011(14) -0.0028(14) -0.0053(15)
C(510) 0.0372(18) 0.0327(18) 0.0413(19) -0.0046(14) -0.0040(14) -0.0048(15)
C(511) 0.051(2) 0.041(2) 0.0387(19) -0.0152(16) 0.0008(16) -0.0074(16)
C(512) 0.069(3) 0.045(2) 0.047(2) -0.0130(19) 0.0080(19) -0.0096(18)
C(513) 0.098(4) 0.054(3) 0.055(3) -0.026(2) 0.025(3) -0.020(2)
C(514) 0.114(4) 0.090(4) 0.043(3) -0.061(3) 0.014(3) -0.026(3)
C(515) 0.084(3) 0.084(3) 0.047(3) -0.042(3) -0.006(2) -0.017(2)
C(516) 0.059(2) 0.057(2) 0.048(2) -0.0222(19) -0.0124(18) -0.0072(18)
C(517) 0.101(5) 0.045(4) 0.050(4) 0.021(4) 0.012(4) 0.000(3)
C(518) 0.073(8) 0.060(7) 0.069(8) -0.002(6) -0.037(6) -0.007(6)
C(531) 0.0329(17) 0.0387(19) 0.0388(18) 0.0043(14) -0.0049(14) -0.0018(15)
C(532) 0.0396(18) 0.042(2) 0.0389(19) 0.0012(15) -0.0043(14) -0.0013(15)
C(533) 0.046(2) 0.038(2) 0.049(2) 0.0054(15) -0.0002(16) -0.0025(16)
C(534) 0.0449(19) 0.042(2) 0.041(2) 0.0115(16) -0.0006(15) 0.0026(16)
C(535) 0.064(2) 0.053(2) 0.039(2) 0.0147(19) -0.0155(17) -0.0030(17)
C(536) 0.059(2) 0.041(2) 0.044(2) 0.0085(17) -0.0152(17) -0.0048(16)
C(551) 0.056(2) 0.043(2) 0.042(2) 0.0062(17) -0.0014(17) -0.0020(17)
C(610) 0.0355(17) 0.0378(19) 0.0386(19) 0.0108(14) -0.0040(14) -0.0123(15)
C(611) 0.050(2) 0.046(2) 0.0322(18) 0.0225(16) -0.0025(15) -0.0087(15)
C(612) 0.064(2) 0.060(2) 0.045(2) 0.0240(19) -0.0167(18) -0.0134(18)
C(613) 0.077(3) 0.080(3) 0.044(2) 0.036(3) -0.026(2) -0.012(2)
C(614) 0.087(3) 0.068(3) 0.056(3) 0.016(3) 0.000(2) 0.018(2)
C(615) 0.069(3) 0.072(3) 0.059(3) 0.021(2) -0.004(2) 0.004(2)
C(616) 0.053(2) 0.049(2) 0.047(2) 0.0079(18) 0.0015(17) 0.0034(18)
C(617) 0.157(6) 0.099(4) 0.109(5) 0.003(4) -0.071(4) -0.009(4)
C(631) 0.0331(17) 0.045(2) 0.0355(18) 0.0026(14) -0.0003(13) -0.0170(15)
C(632) 0.066(2) 0.045(2) 0.040(2) 0.0008(18) -0.0086(17) -0.0151(17)
C(633) 0.075(3) 0.053(2) 0.037(2) -0.0041(19) -0.0108(18) -0.0146(17)
C(634) 0.046(2) 0.049(2) 0.0373(19) -0.0072(16) -0.0005(15) -0.0197(16)
C(635) 0.0382(18) 0.0402(19) 0.046(2) 0.0019(15) 0.0011(15) -0.0140(16)
C(636) 0.0345(17) 0.049(2) 0.0382(19) 0.0052(15) -0.0052(14) -0.0151(16)
C(651) 0.048(2) 0.044(2) 0.039(2) -0.0034(16) 0.0015(16) -0.0120(17)
C(710) 0.0298(16) 0.0318(17) 0.0407(19) -0.0041(13) -0.0033(14) -0.0015(14)
C(711) 0.0319(16) 0.0285(16) 0.0371(18) -0.0042(13) -0.0001(13) 0.0012(14)
C(712) 0.0368(17) 0.0363(18) 0.0402(19) 0.0049(14) -0.0045(14) 0.0006(15)
C(713) 0.053(2) 0.040(2) 0.0379(19) 0.0071(16) -0.0027(16) -0.0052(15)
C(714) 0.056(2) 0.044(2) 0.0359(19) -0.0007(17) -0.0084(16) -0.0057(16)
C(715) 0.046(2) 0.039(2) 0.044(2) 0.0019(15) -0.0113(16) -0.0026(16)
C(716) 0.0365(18) 0.0342(18) 0.045(2) 0.0020(14) -0.0060(14) -0.0051(15)
C(717) 0.098(3) 0.063(3) 0.063(3) 0.037(2) -0.021(2) -0.023(2)
C(731) 0.0287(16) 0.0328(17) 0.0362(18) 0.0012(13) -0.0020(13) -0.0032(14)
C(732) 0.0336(17) 0.0366(18) 0.0327(17) -0.0006(13) -0.0001(13) -0.0025(14)
C(733) 0.0324(17) 0.0314(18) 0.047(2) 0.0001(13) -0.0016(14) -0.0030(15)
C(734) 0.0310(17) 0.0384(19) 0.0399(19) 0.0043(14) -0.0039(14) 0.0019(15)
C(735) 0.048(2) 0.046(2) 0.0362(19) 0.0078(16) -0.0116(15) -0.0051(16)
C(736) 0.0454(19) 0.0341(18) 0.044(2) 0.0046(15) -0.0087(15) -0.0083(15)
C(751) 0.054(2) 0.046(2) 0.045(2) 0.0058(17) 0.0057(17) 0.0035(18)
C(810) 0.0301(16) 0.0352(18) 0.0380(18) 0.0036(13) -0.0023(14) -0.0078(14)
C(811) 0.0336(17) 0.0376(18) 0.0373(18) 0.0073(14) 0.0037(14) -0.0070(15)
C(812) 0.0443(19) 0.045(2) 0.043(2) 0.0034(16) 0.0039(15) -0.0095(16)
C(813) 0.059(2) 0.0361(19) 0.041(2) -0.0017(16) 0.0173(17) -0.0063(16)
C(814) 0.050(2) 0.053(2) 0.0342(19) 0.0158(18) 0.0042(16) -0.0068(17)
C(815) 0.0422(19) 0.052(2) 0.045(2) 0.0089(17) -0.0001(16) -0.0059(17)
C(816) 0.0388(18) 0.044(2) 0.0398(19) 0.0074(15) -0.0022(15) -0.0049(16)
C(817) 0.103(4) 0.058(3) 0.059(3) -0.021(2) -0.005(2) -0.005(2)
C(831) 0.0295(16) 0.049(2) 0.0357(18) -0.0022(14) 0.0014(13) -0.0165(15)
C(832) 0.044(2) 0.060(2) 0.0365(19) -0.0062(17) 0.0033(15) -0.0143(17)
C(833) 0.049(2) 0.088(3) 0.0303(19) -0.015(2) 0.0046(16) -0.018(2)
C(834) 0.056(2) 0.070(3) 0.042(2) -0.029(2) 0.0156(18) -0.027(2)
C(835) 0.054(2) 0.053(2) 0.048(2) -0.0151(18) 0.0111(17) -0.0194(18)
C(836) 0.0398(19) 0.046(2) 0.045(2) -0.0029(15) 0.0015(15) -0.0163(17)
C(851) 0.051(2) 0.048(2) 0.0364(19) -0.0056(17) -0.0031(16) -0.0082(17)

loop_
_atom_type_symbol
_atom_type_radius_bond
Cl 0.99
F 0.72
O 0.73
N 0.75
C 0.77
H 0.32

loop_
_geom_angle_atom_site_label_1
_geom_angle_atom_site_label_2
_geom_angle_atom_site_label_3
_geom_angle
_geom_angle_site_symmetry_1
_geom_angle_site_symmetry_2
_geom_angle_site_symmetry_3
_geom_angle_publ_flag
C15 O151 H151 109.50 . . . ?
C25 O251 H251 109.50 . . . ?
C35 O351 H351 109.50 . . . ?
C45 O451 H451 109.50 . . . ?
C55 O551 H551 109.50 . . . ?
C65 O651 H651 109.50 . . . ?
C75 O751 H751 109.50 . . . ?
C85 O851 H851 109.50 . . . ?
C110 N11 N12 121.3(2) . . . ?
C110 N11 C15 124.3(2) . . . ?
N12 N11 C15 112.6(2) . . . ?
C13 N12 N11 108.5(2) . . . ?
C210 N21 N22 122.6(3) . . . ?
C210 N21 C25 123.2(3) . . . ?
N22 N21 C25 112.4(2) . . . ?
C23 N22 N21 108.1(2) . . . ?
C310 N31 N32 122.6(2) . . . ?
C310 N31 C35 123.3(2) . . . ?
N32 N31 C35 112.0(2) . . . ?
C33 N32 N31 108.1(2) . . . ?
C410 N41 N42 123.2(2) . . . ?
C410 N41 C45 122.8(2) . . . ?
N42 N41 C45 112.4(2) . . . ?
C43 N42 N41 108.0(2) . . . ?
C510 N51 N52 122.4(3) . . . ?
C510 N51 C55 123.6(2) . . . ?
N52 N51 C55 112.1(2) . . . ?
C53 N52 N51 108.7(2) . . . ?
C610 N61 N62 122.9(3) . . . ?
C610 N61 C65 123.4(2) . . . ?
N62 N61 C65 112.3(2) . . . ?
C63 N62 N61 108.2(2) . . . ?
C710 N71 N72 121.4(2) . . . ?
C710 N71 C75 123.6(2) . . . ?
N72 N71 C75 112.3(2) . . . ?
C73 N72 N71 108.4(2) . . . ?
C810 N81 N82 121.7(3) . . . ?
C810 N81 C85 123.7(3) . . . ?
N82 N81 C85 112.3(2) . . . ?
C83 N82 N81 108.4(2) . . . ?
N12 C13 C131 120.6(3) . . . ?
N12 C13 C14 114.1(2) . . . ?
C131 C13 C14 125.3(3) . . . ?
C13 C14 C15 103.1(2) . . . ?
C13 C14 H14A 111.10 . . . ?
C15 C14 H14A 111.10 . . . ?
C13 C14 H14B 111.10 . . . ?
C15 C14 H14B 111.10 . . . ?
H14A C14 H14B 109.10 . . . ?
O151 C15 N11 114.6(2) . . . ?
O151 C15 C151 110.8(2) . . . ?
N11 C15 C151 109.3(2) . . . ?
O151 C15 C14 109.3(2) . . . ?
N11 C15 C14 101.7(2) . . . ?
C151 C15 C14 110.8(2) . . . ?
N22 C23 C231 121.0(3) . . . ?
N22 C23 C24 114.4(3) . . . ?
C231 C23 C24 124.6(3) . . . ?
C23 C24 C25 103.2(2) . . . ?
C23 C24 H24A 111.10 . . . ?
C25 C24 H24A 111.10 . . . ?
C23 C24 H24B 111.10 . . . ?
C25 C24 H24B 111.10 . . . ?
H24A C24 H24B 109.10 . . . ?
O251 C25 N21 114.2(3) . . . ?
O251 C25 C24 109.6(3) . . . ?
N21 C25 C24 102.0(2) . . . ?
O251 C25 C251 110.3(3) . . . ?
N21 C25 C251 109.7(3) . . . ?
C24 C25 C251 110.8(3) . . . ?
N32 C33 C331 120.6(3) . . . ?
N32 C33 C34 114.6(3) . . . ?
C331 C33 C34 124.8(3) . . . ?
C33 C34 C35 103.5(2) . . . ?
C33 C34 H34A 111.10 . . . ?
C35 C34 H34A 111.10 . . . ?
C33 C34 H34B 111.10 . . . ?
C35 C34 H34B 111.10 . . . ?
H34A C34 H34B 109.00 . . . ?
O351 C35 N31 114.9(2) . . . ?
O351 C35 C34 109.7(2) . . . ?
N31 C35 C34 101.8(2) . . . ?
O351 C35 C351 110.6(3) . . . ?
N31 C35 C351 109.2(2) . . . ?
C34 C35 C351 110.3(2) . . . ?
N42 C43 C431 121.2(3) . . . ?
N42 C43 C44 114.7(2) . . . ?
C431 C43 C44 124.1(3) . . . ?
C43 C44 C45 103.2(2) . . . ?
C43 C44 H44A 111.10 . . . ?
C45 C44 H44A 111.10 . . . ?
C43 C44 H44B 111.10 . . . ?
C45 C44 H44B 111.10 . . . ?
H44A C44 H44B 109.10 . . . ?
O451 C45 N41 114.9(2) . . . ?
O451 C45 C451 110.3(2) . . . ?
N41 C45 C451 110.0(2) . . . ?
O451 C45 C44 109.1(2) . . . ?
N41 C45 C44 101.7(2) . . . ?
C451 C45 C44 110.7(2) . . . ?
N52 C53 C531 120.9(3) . . . ?
N52 C53 C54 113.9(3) . . . ?
C531 C53 C54 125.1(3) . . . ?
C53 C54 C55 103.4(2) . . . ?
C53 C54 H54A 111.10 . . . ?
C55 C54 H54A 111.10 . . . ?
C53 C54 H54B 111.10 . . . ?
C55 C54 H54B 111.10 . . . ?
H54A C54 H54B 109.00 . . . ?
O551 C55 N51 114.5(2) . . . ?
O551 C55 C54 109.4(2) . . . ?
N51 C55 C54 101.7(2) . . . ?
O551 C55 C551 110.6(3) . . . ?
N51 C55 C551 109.6(3) . . . ?
C54 C55 C551 110.7(3) . . . ?
N62 C63 C631 120.9(3) . . . ?
N62 C63 C64 114.3(3) . . . ?
C631 C63 C64 124.8(3) . . . ?
C63 C64 C65 103.2(2) . . . ?
C63 C64 H64A 111.10 . . . ?
C65 C64 H64A 111.10 . . . ?
C63 C64 H64B 111.10 . . . ?
C65 C64 H64B 111.10 . . . ?
H64A C64 H64B 109.10 . . . ?
O651 C65 N61 114.9(2) . . . ?
O651 C65 C651 110.4(3) . . . ?
N61 C65 C651 109.0(2) . . . ?
O651 C65 C64 109.6(2) . . . ?
N61 C65 C64 101.9(2) . . . ?
C651 C65 C64 110.8(3) . . . ?
N72 C73 C731 120.9(3) . . . ?
N72 C73 C74 113.9(3) . . . ?
C731 C73 C74 125.2(3) . . . ?
C73 C74 C75 103.4(2) . . . ?
C73 C74 H74A 111.10 . . . ?
C75 C74 H74A 111.10 . . . ?
C73 C74 H74B 111.10 . . . ?
C75 C74 H74B 111.10 . . . ?
H74A C74 H74B 109.00 . . . ?
O751 C75 N71 114.3(2) . . . ?
O751 C75 C74 109.1(2) . . . ?
N71 C75 C74 101.7(2) . . . ?
O751 C75 C751 110.1(3) . . . ?
N71 C75 C751 110.3(3) . . . ?
C74 C75 C751 111.1(3) . . . ?
N82 C83 C831 120.5(3) . . . ?
N82 C83 C84 114.2(3) . . . ?
C831 C83 C84 125.3(3) . . . ?
C83 C84 C85 103.1(2) . . . ?
C83 C84 H84A 111.10 . . . ?
C85 C84 H84A 111.10 . . . ?
C83 C84 H84B 111.10 . . . ?
C85 C84 H84B 111.10 . . . ?
H84A C84 H84B 109.10 . . . ?
O851 C85 N81 114.5(2) . . . ?
O851 C85 C851 110.5(3) . . . ?
N81 C85 C851 110.5(3) . . . ?
O851 C85 C84 108.8(2) . . . ?
N81 C85 C84 101.7(2) . . . ?
C851 C85 C84 110.5(3) . . . ?
O110 C110 N11 118.4(3) . . . ?
O110 C110 C111 122.7(3) . . . ?
N11 C110 C111 118.9(3) . . . ?
C116 C111 C112 119.2(3) . . . ?
C116 C111 C110 124.3(3) . . . ?
C112 C111 C110 116.3(3) . . . ?
C111 C112 C113 120.6(3) . . . ?
C111 C112 H112 119.70 . . . ?
C113 C112 H112 119.70 . . . ?
C114 C113 C112 118.3(3) . . . ?
C114 C113 C117 121.7(3) . . . ?
C112 C113 C117 120.0(3) . . . ?
C113 C114 C115 122.1(3) . . . ?
C113 C114 H114 119.00 . . . ?
C115 C114 H114 119.00 . . . ?
C114 C115 C116 119.3(3) . . . ?
C114 C115 H115 120.30 . . . ?
C116 C115 H115 120.30 . . . ?
C111 C116 C115 120.4(3) . . . ?
C111 C116 H116 119.80 . . . ?
C115 C116 H116 119.80 . . . ?
C113 C117 H11A 109.50 . . . ?
C113 C117 H11B 109.50 . . . ?
H11A C117 H11B 109.50 . . . ?
C113 C117 H11C 109.50 . . . ?
H11A C117 H11C 109.50 . . . ?
H11B C117 H11C 109.50 . . . ?
C132 C131 C136 119.1(3) . . . ?
C132 C131 C13 120.4(3) . . . ?
C136 C131 C13 120.5(3) . . . ?
C133 C132 C131 120.6(3) . . . ?
C133 C132 H132 119.70 . . . ?
C131 C132 H132 119.70 . . . ?
C134 C133 C132 119.0(3) . . . ?
C134 C133 H133 120.50 . . . ?
C132 C133 H133 120.50 . . . ?
C135 C134 C133 121.7(3) . . . ?
C135 C134 Cl14 119.3(2) . . . ?
C133 C134 Cl14 119.0(2) . . . ?
C134 C135 C136 119.2(3) . . . ?
C134 C135 H135 120.40 . . . ?
C136 C135 H135 120.40 . . . ?
C135 C136 C131 120.4(3) . . . ?
C135 C136 H136 119.80 . . . ?
C131 C136 H136 119.80 . . . ?
F12 C151 F11 107.3(3) . . . ?
F12 C151 F13 106.8(3) . . . ?
F11 C151 F13 107.3(3) . . . ?
F12 C151 C15 113.9(3) . . . ?
F11 C151 C15 110.9(3) . . . ?
F13 C151 C15 110.3(3) . . . ?
O210 C210 N21 117.3(3) . . . ?
O210 C210 C211 121.2(3) . . . ?
N21 C210 C211 121.5(3) . . . ?
C212 C211 C216 119.0(3) . . . ?
C212 C211 C210 125.1(4) . . . ?
C216 C211 C210 115.7(3) . . . ?
C211 C212 C213 120.8(4) . . . ?
C211 C212 H212 119.60 . . . ?
C213 C212 H212 119.60 . . . ?
C217 C213 C214 116.6(5) . . . ?
C217 C213 C212 125.4(5) . . . ?
C214 C213 C212 117.8(4) . . . ?
C215 C214 C213 122.5(4) . . . ?
C215 C214 H214 118.70 . . . ?
C213 C214 H214 118.70 . . . ?
C218 C215 C216 129.3(8) . . . ?
C218 C215 C214 111.4(7) . . . ?
C216 C215 C214 118.0(5) . . . ?
C215 C216 C211 121.8(4) . . . ?
C215 C216 H216 119.10 . . . ?
C211 C216 H216 119.10 . . . ?
C213 C217 H21A 109.50 . . . ?
C213 C217 H21B 109.50 . . . ?
H21A C217 H21B 109.50 . . . ?
C213 C217 H21C 109.50 . . . ?
H21A C217 H21C 109.50 . . . ?
H21B C217 H21C 109.50 . . . ?
C215 C218 H21D 109.50 . . . ?
C215 C218 H21E 109.50 . . . ?
H21D C218 H21E 109.50 . . . ?
C215 C218 H21F 109.50 . . . ?
H21D C218 H21F 109.50 . . . ?
H21E C218 H21F 109.50 . . . ?
C236 C231 C232 119.3(3) . . . ?
C236 C231 C23 120.5(3) . . . ?
C232 C231 C23 120.3(3) . . . ?
C233 C232 C231 120.5(3) . . . ?
C233 C232 H232 119.70 . . . ?
C231 C232 H232 119.70 . . . ?
C232 C233 C234 119.2(3) . . . ?
C232 C233 H233 120.40 . . . ?
C234 C233 H233 120.40 . . . ?
C235 C234 C233 121.4(3) . . . ?
C235 C234 Cl24 119.7(3) . . . ?
C233 C234 Cl24 118.8(3) . . . ?
C234 C235 C236 119.0(3) . . . ?
C234 C235 H235 120.50 . . . ?
C236 C235 H235 120.50 . . . ?
C231 C236 C235 120.5(3) . . . ?
C231 C236 H236 119.70 . . . ?
C235 C236 H236 119.70 . . . ?
F21 C251 F23 106.1(3) . . . ?
F21 C251 F22 107.1(3) . . . ?
F23 C251 F22 107.7(3) . . . ?
F21 C251 C25 114.4(3) . . . ?
F23 C251 C25 109.9(3) . . . ?
F22 C251 C25 111.3(3) . . . ?
O310 C310 N31 117.0(3) . . . ?
O310 C310 C311 121.5(3) . . . ?
N31 C310 C311 121.5(3) . . . ?
C312 C311 C316 118.9(3) . . . ?
C312 C311 C310 125.6(3) . . . ?
C316 C311 C310 115.4(3) . . . ?
C313 C312 C311 121.1(3) . . . ?
C313 C312 H312 119.40 . . . ?
C311 C312 H312 119.40 . . . ?
C314 C313 C312 118.6(3) . . . ?
C314 C313 C317 120.8(3) . . . ?
C312 C313 C317 120.6(3) . . . ?
C315 C314 C313 121.0(3) . . . ?
C315 C314 H314 119.50 . . . ?
C313 C314 H314 119.50 . . . ?
C316 C315 C314 120.3(3) . . . ?
C316 C315 H315 119.80 . . . ?
C314 C315 H315 119.80 . . . ?
C315 C316 C311 120.1(3) . . . ?
C315 C316 H316 120.00 . . . ?
C311 C316 H316 120.00 . . . ?
C313 C317 H31A 109.50 . . . ?
C313 C317 H31B 109.50 . . . ?
H31A C317 H31B 109.50 . . . ?
C313 C317 H31C 109.50 . . . ?
H31A C317 H31C 109.50 . . . ?
H31B C317 H31C 109.50 . . . ?
C332 C331 C336 119.1(3) . . . ?
C332 C331 C33 120.9(3) . . . ?
C336 C331 C33 120.1(3) . . . ?
C333 C332 C331 120.6(3) . . . ?
C333 C332 H332 119.70 . . . ?
C331 C332 H332 119.70 . . . ?
C332 C333 C334 119.3(3) . . . ?
C332 C333 H333 120.30 . . . ?
C334 C333 H333 120.30 . . . ?
C335 C334 C333 121.2(3) . . . ?
C335 C334 Cl34 119.6(3) . . . ?
C333 C334 Cl34 119.2(3) . . . ?
C334 C335 C336 119.1(3) . . . ?
C334 C335 H335 120.50 . . . ?
C336 C335 H335 120.50 . . . ?
C335 C336 C331 120.7(3) . . . ?
C335 C336 H336 119.60 . . . ?
C331 C336 H336 119.60 . . . ?
F32 C351 F33 107.5(3) . . . ?
F32 C351 F31 107.2(3) . . . ?
F33 C351 F31 106.4(3) . . . ?
F32 C351 C35 111.1(3) . . . ?
F33 C351 C35 110.5(3) . . . ?
F31 C351 C35 113.9(3) . . . ?
O410 C410 N41 117.6(3) . . . ?
O410 C410 C411 120.7(3) . . . ?
N41 C410 C411 121.7(3) . . . ?
C412 C411 C416 119.4(3) . . . ?
C412 C411 C410 125.5(3) . . . ?
C416 C411 C410 115.0(3) . . . ?
C411 C412 C413 120.6(3) . . . ?
C411 C412 H412 119.70 . . . ?
C413 C412 H412 119.70 . . . ?
C414 C413 C412 118.5(3) . . . ?
C414 C413 C417 121.6(3) . . . ?
C412 C413 C417 119.8(3) . . . ?
C415 C414 C413 121.5(3) . . . ?
C415 C414 H414 119.30 . . . ?
C413 C414 H414 119.30 . . . ?
C414 C415 C416 119.7(3) . . . ?
C414 C415 H415 120.10 . . . ?
C416 C415 H415 120.10 . . . ?
C415 C416 C411 120.2(3) . . . ?
C415 C416 H416 119.90 . . . ?
C411 C416 H416 119.90 . . . ?
C413 C417 H41A 109.50 . . . ?
C413 C417 H41B 109.50 . . . ?
H41A C417 H41B 109.50 . . . ?
C413 C417 H41C 109.50 . . . ?
H41A C417 H41C 109.50 . . . ?
H41B C417 H41C 109.50 . . . ?
C436 C431 C432 118.4(3) . . . ?
C436 C431 C43 121.5(3) . . . ?
C432 C431 C43 120.1(3) . . . ?
C433 C432 C431 120.6(3) . . . ?
C433 C432 H432 119.70 . . . ?
C431 C432 H432 119.70 . . . ?
C434 C433 C432 119.1(3) . . . ?
C434 C433 H433 120.40 . . . ?
C432 C433 H433 120.40 . . . ?
C433 C434 C435 121.5(3) . . . ?
C433 C434 Cl44 119.0(3) . . . ?
C435 C434 Cl44 119.5(3) . . . ?
C436 C435 C434 119.0(3) . . . ?
C436 C435 H435 120.50 . . . ?
C434 C435 H435 120.50 . . . ?
C435 C436 C431 121.3(3) . . . ?
C435 C436 H436 119.30 . . . ?
C431 C436 H436 119.30 . . . ?
F43 C451 F42 106.5(3) . . . ?
F43 C451 F41 107.0(3) . . . ?
F42 C451 F41 106.7(3) . . . ?
F43 C451 C45 114.4(3) . . . ?
F42 C451 C45 110.7(3) . . . ?
F41 C451 C45 111.1(3) . . . ?
O510 C510 N51 117.9(3) . . . ?
O510 C510 C511 121.6(3) . . . ?
N51 C510 C511 120.5(3) . . . ?
C512 C511 C516 119.7(3) . . . ?
C512 C511 C510 115.6(3) . . . ?
C516 C511 C510 124.6(3) . . . ?
C511 C512 C513 120.7(4) . . . ?
C511 C512 H512 119.60 . . . ?
C513 C512 H512 119.60 . . . ?
C517 C513 C514 117.2(5) . . . ?
C517 C513 C512 124.7(6) . . . ?
C514 C513 C512 118.1(4) . . . ?
C515 C514 C513 122.4(4) . . . ?
C515 C514 H514 118.80 . . . ?
C513 C514 H514 118.80 . . . ?
C518 C515 C514 109.5(7) . . . ?
C518 C515 C516 132.1(7) . . . ?
C514 C515 C516 118.4(4) . . . ?
C515 C516 C511 120.7(4) . . . ?
C515 C516 H516 119.70 . . . ?
C511 C516 H516 119.70 . . . ?
C513 C517 H51A 109.50 . . . ?
C513 C517 H51B 109.50 . . . ?
H51A C517 H51B 109.50 . . . ?
C513 C517 H51C 109.50 . . . ?
H51A C517 H51C 109.50 . . . ?
H51B C517 H51C 109.50 . . . ?
C515 C518 H51D 109.50 . . . ?
C515 C518 H51E 109.50 . . . ?
H51D C518 H51E 109.50 . . . ?
C515 C518 H51F 109.50 . . . ?
H51D C518 H51F 109.50 . . . ?
H51E C518 H51F 109.50 . . . ?
C532 C531 C536 119.0(3) . . . ?
C532 C531 C53 120.9(3) . . . ?
C536 C531 C53 120.1(3) . . . ?
C533 C532 C531 121.0(3) . . . ?
C533 C532 H532 119.50 . . . ?
C531 C532 H532 119.50 . . . ?
C534 C533 C532 118.8(3) . . . ?
C534 C533 H533 120.60 . . . ?
C532 C533 H533 120.60 . . . ?
C533 C534 C535 121.3(3) . . . ?
C533 C534 Cl54 119.5(3) . . . ?
C535 C534 Cl54 119.1(3) . . . ?
C536 C535 C534 119.4(3) . . . ?
C536 C535 H535 120.30 . . . ?
C534 C535 H535 120.30 . . . ?
C535 C536 C531 120.5(3) . . . ?
C535 C536 H536 119.80 . . . ?
C531 C536 H536 119.80 . . . ?
F51 C551 F52 106.4(3) . . . ?
F51 C551 F53 107.1(3) . . . ?
F52 C551 F53 106.7(3) . . . ?
F51 C551 C55 110.3(3) . . . ?
F52 C551 C55 114.5(3) . . . ?
F53 C551 C55 111.5(3) . . . ?
O601 C610 N61 117.6(3) . . . ?
O601 C610 C611 120.6(3) . . . ?
N61 C610 C611 121.8(3) . . . ?
C616 C611 C612 119.3(3) . . . ?
C616 C611 C610 116.5(3) . . . ?
C612 C611 C610 124.1(3) . . . ?
C613 C612 C611 119.0(4) . . . ?
C613 C612 H612 120.50 . . . ?
C611 C612 H612 120.50 . . . ?
C614 C613 C612 119.4(4) . . . ?
C614 C613 C617 119.9(4) . . . ?
C612 C613 C617 120.6(5) . . . ?
C615 C614 C613 122.6(4) . . . ?
C615 C614 H614 118.70 . . . ?
C613 C614 H614 118.70 . . . ?
C614 C615 C616 118.0(4) . . . ?
C614 C615 H615 121.00 . . . ?
C616 C615 H615 121.00 . . . ?
C615 C616 C611 121.6(4) . . . ?
C615 C616 H616 119.20 . . . ?
C611 C616 H616 119.20 . . . ?
C613 C617 H61A 109.50 . . . ?
C613 C617 H61B 109.50 . . . ?
H61A C617 H61B 109.50 . . . ?
C613 C617 H61C 109.50 . . . ?
H61A C617 H61C 109.50 . . . ?
H61B C617 H61C 109.50 . . . ?
C632 C631 C636 119.2(3) . . . ?
C632 C631 C63 120.3(3) . . . ?
C636 C631 C63 120.5(3) . . . ?
C633 C632 C631 120.4(3) . . . ?
C633 C632 H632 119.80 . . . ?
C631 C632 H632 119.80 . . . ?
C634 C633 C632 119.3(3) . . . ?
C634 C633 H633 120.30 . . . ?
C632 C633 H633 120.30 . . . ?
C635 C634 C633 121.4(3) . . . ?
C635 C634 Cl64 119.6(3) . . . ?
C633 C634 Cl64 119.0(3) . . . ?
C634 C635 C636 119.1(3) . . . ?
C634 C635 H635 120.50 . . . ?
C636 C635 H635 120.50 . . . ?
C635 C636 C631 120.6(3) . . . ?
C635 C636 H636 119.70 . . . ?
C631 C636 H636 119.70 . . . ?
F61 C651 F63 106.9(3) . . . ?
F61 C651 F62 107.1(3) . . . ?
F63 C651 F62 107.0(3) . . . ?
F61 C651 C65 113.7(3) . . . ?
F63 C651 C65 110.6(3) . . . ?
F62 C651 C65 111.2(3) . . . ?
O710 C710 N71 118.1(3) . . . ?
O710 C710 C711 121.6(3) . . . ?
N71 C710 C711 120.3(3) . . . ?
C712 C711 C716 119.2(3) . . . ?
C712 C711 C710 116.0(3) . . . ?
C716 C711 C710 124.6(3) . . . ?
C713 C712 C711 121.5(3) . . . ?
C713 C712 H712 119.30 . . . ?
C711 C712 H712 119.30 . . . ?
C714 C713 C712 118.2(3) . . . ?
C714 C713 C717 121.4(3) . . . ?
C712 C713 C717 120.4(3) . . . ?
C715 C714 C713 121.1(3) . . . ?
C715 C714 H714 119.40 . . . ?
C713 C714 H714 119.40 . . . ?
C714 C715 C716 120.7(3) . . . ?
C714 C715 H715 119.70 . . . ?
C716 C715 H715 119.70 . . . ?
C715 C716 C711 119.3(3) . . . ?
C715 C716 H716 120.30 . . . ?
C711 C716 H716 120.30 . . . ?
C713 C717 H71A 109.50 . . . ?
C713 C717 H71B 109.50 . . . ?
H71A C717 H71B 109.50 . . . ?
C713 C717 H71C 109.50 . . . ?
H71A C717 H71C 109.50 . . . ?
H71B C717 H71C 109.50 . . . ?
C732 C731 C736 118.6(3) . . . ?
C732 C731 C73 120.6(3) . . . ?
C736 C731 C73 120.7(3) . . . ?
C733 C732 C731 120.9(3) . . . ?
C733 C732 H732 119.50 . . . ?
C731 C732 H732 119.50 . . . ?
C734 C733 C732 118.7(3) . . . ?
C734 C733 H733 120.60 . . . ?
C732 C733 H733 120.60 . . . ?
C735 C734 C733 121.7(3) . . . ?
C735 C734 Cl74 119.2(3) . . . ?
C733 C734 Cl74 119.1(3) . . . ?
C734 C735 C736 119.4(3) . . . ?
C734 C735 H735 120.30 . . . ?
C736 C735 H735 120.30 . . . ?
C735 C736 C731 120.7(3) . . . ?
C735 C736 H736 119.70 . . . ?
C731 C736 H736 119.70 . . . ?
F73 C751 F72 108.1(3) . . . ?
F73 C751 F71 106.5(3) . . . ?
F72 C751 F71 107.4(3) . . . ?
F73 C751 C75 113.5(3) . . . ?
F72 C751 C75 111.3(3) . . . ?
F71 C751 C75 109.9(3) . . . ?
O810 C810 N81 117.5(3) . . . ?
O810 C810 C811 121.6(3) . . . ?
N81 C810 C811 120.9(3) . . . ?
C812 C811 C816 119.1(3) . . . ?
C812 C811 C810 116.0(3) . . . ?
C816 C811 C810 124.7(3) . . . ?
C811 C812 C813 120.8(3) . . . ?
C811 C812 H812 119.60 . . . ?
C813 C812 H812 119.60 . . . ?
C814 C813 C812 117.6(3) . . . ?
C814 C813 C817 122.6(3) . . . ?
C812 C813 C817 119.8(4) . . . ?
C815 C814 C813 122.6(3) . . . ?
C815 C814 H814 118.70 . . . ?
C813 C814 H814 118.70 . . . ?
C814 C815 C816 119.4(3) . . . ?
C814 C815 H815 120.30 . . . ?
C816 C815 H815 120.30 . . . ?
C815 C816 C811 120.4(3) . . . ?
C815 C816 H816 119.80 . . . ?
C811 C816 H816 119.80 . . . ?
C813 C817 H81A 109.50 . . . ?
C813 C817 H81B 109.50 . . . ?
H81A C817 H81B 109.50 . . . ?
C813 C817 H81C 109.50 . . . ?
H81A C817 H81C 109.50 . . . ?
H81B C817 H81C 109.50 . . . ?
C836 C831 C832 120.0(3) . . . ?
C836 C831 C83 120.1(3) . . . ?
C832 C831 C83 119.9(3) . . . ?
C833 C832 C831 119.8(4) . . . ?
C833 C832 H832 120.10 . . . ?
C831 C832 H832 120.10 . . . ?
C834 C833 C832 119.2(4) . . . ?
C834 C833 H833 120.40 . . . ?
C832 C833 H833 120.40 . . . ?
C835 C834 C833 122.0(3) . . . ?
C835 C834 Cl84 119.3(3) . . . ?
C833 C834 Cl84 118.7(3) . . . ?
C834 C835 C836 119.2(4) . . . ?
C834 C835 H835 120.40 . . . ?
C836 C835 H835 120.40 . . . ?
C831 C836 C835 119.7(3) . . . ?
C831 C836 H836 120.10 . . . ?
C835 C836 H836 120.10 . . . ?
F81 C851 F83 107.8(3) . . . ?
F81 C851 F82 106.0(3) . . . ?
F83 C851 F82 106.8(3) . . . ?
F81 C851 C85 114.9(3) . . . ?
F83 C851 C85 111.2(3) . . . ?
F82 C851 C85 109.7(3) . . . ?

loop_
_geom_bond_atom_site_label_1
_geom_bond_atom_site_label_2
_geom_bond_distance
_geom_bond_site_symmetry_1
_geom_bond_site_symmetry_2
_geom_bond_publ_flag
Cl14 C134 1.739(3) . . ?
Cl24 C234 1.740(3) . . ?
Cl34 C334 1.738(3) . . ?
Cl44 C434 1.739(3) . . ?
Cl54 C534 1.737(3) . . ?
Cl64 C634 1.739(3) . . ?
Cl74 C734 1.745(3) . . ?
Cl84 C834 1.734(4) . . ?
F11 C151 1.332(4) . . ?
F12 C151 1.327(4) . . ?
F13 C151 1.333(4) . . ?
F21 C251 1.325(4) . . ?
F22 C251 1.332(4) . . ?
F23 C251 1.328(5) . . ?
F31 C351 1.337(4) . . ?
F32 C351 1.332(4) . . ?
F33 C351 1.333(4) . . ?
F41 C451 1.339(4) . . ?
F42 C451 1.332(4) . . ?
F43 C451 1.331(3) . . ?
F51 C551 1.328(4) . . ?
F52 C551 1.331(4) . . ?
F53 C551 1.334(4) . . ?
F61 C651 1.332(4) . . ?
F62 C651 1.339(4) . . ?
F63 C651 1.334(4) . . ?
F71 C751 1.333(4) . . ?
F72 C751 1.329(4) . . ?
F73 C751 1.327(4) . . ?
F81 C851 1.327(4) . . ?
F82 C851 1.338(4) . . ?
F83 C851 1.334(4) . . ?
O110 C110 1.226(3) . . ?
O151 C15 1.389(3) . . ?
O151 H151 0.8400 . . ?
O210 C210 1.236(4) . . ?
O251 C25 1.388(3) . . ?
O251 H251 0.8400 . . ?
O310 C310 1.233(3) . . ?
O351 C35 1.387(3) . . ?
O351 H351 0.8400 . . ?
O410 C410 1.221(3) . . ?
O451 C45 1.388(3) . . ?
O451 H451 0.8400 . . ?
O510 C510 1.231(4) . . ?
O551 C55 1.390(3) . . ?
O551 H551 0.8400 . . ?
O601 C610 1.230(4) . . ?
O651 C65 1.387(3) . . ?
O651 H651 0.8400 . . ?
O710 C710 1.227(3) . . ?
O751 C75 1.388(3) . . ?
O751 H751 0.8400 . . ?
O810 C810 1.230(4) . . ?
O851 C85 1.388(3) . . ?
O851 H851 0.8400 . . ?
N11 C110 1.374(4) . . ?
N11 N12 1.395(3) . . ?
N11 C15 1.483(4) . . ?
N12 C13 1.287(4) . . ?
N21 C210 1.374(4) . . ?
N21 N22 1.399(3) . . ?
N21 C25 1.480(4) . . ?
N22 C23 1.286(4) . . ?
N31 C310 1.375(4) . . ?
N31 N32 1.405(3) . . ?
N31 C35 1.492(4) . . ?
N32 C33 1.283(4) . . ?
N41 C410 1.370(4) . . ?
N41 N42 1.400(3) . . ?
N41 C45 1.490(4) . . ?
N42 C43 1.288(4) . . ?
N51 C510 1.367(4) . . ?
N51 N52 1.397(3) . . ?
N51 C55 1.487(4) . . ?
N52 C53 1.281(4) . . ?
N61 C610 1.373(4) . . ?
N61 N62 1.398(3) . . ?
N61 C65 1.483(4) . . ?
N62 C63 1.288(4) . . ?
N71 C710 1.379(4) . . ?
N71 N72 1.396(3) . . ?
N71 C75 1.484(4) . . ?
N72 C73 1.286(4) . . ?
N81 C810 1.361(4) . . ?
N81 N82 1.398(3) . . ?
N81 C85 1.482(4) . . ?
N82 C83 1.286(4) . . ?
C13 C131 1.459(4) . . ?
C13 C14 1.498(4) . . ?
C14 C15 1.537(4) . . ?
C14 H14A 0.9900 . . ?
C14 H14B 0.9900 . . ?
C15 C151 1.526(4) . . ?
C23 C231 1.466(4) . . ?
C23 C24 1.493(4) . . ?
C24 C25 1.526(4) . . ?
C24 H24A 0.9900 . . ?
C24 H24B 0.9900 . . ?
C25 C251 1.529(5) . . ?
C33 C331 1.469(4) . . ?
C33 C34 1.493(4) . . ?
C34 C35 1.524(4) . . ?
C34 H34A 0.9900 . . ?
C34 H34B 0.9900 . . ?
C35 C351 1.531(4) . . ?
C43 C431 1.464(4) . . ?
C43 C44 1.492(4) . . ?
C44 C45 1.533(4) . . ?
C44 H44A 0.9900 . . ?
C44 H44B 0.9900 . . ?
C45 C451 1.528(4) . . ?
C53 C531 1.468(4) . . ?
C53 C54 1.498(4) . . ?
C54 C55 1.527(4) . . ?
C54 H54A 0.9900 . . ?
C54 H54B 0.9900 . . ?
C55 C551 1.528(5) . . ?
C63 C631 1.464(4) . . ?
C63 C64 1.495(4) . . ?
C64 C65 1.529(4) . . ?
C64 H64A 0.9900 . . ?
C64 H64B 0.9900 . . ?
C65 C651 1.525(4) . . ?
C73 C731 1.461(4) . . ?
C73 C74 1.498(4) . . ?
C74 C75 1.525(4) . . ?
C74 H74A 0.9900 . . ?
C74 H74B 0.9900 . . ?
C75 C751 1.531(4) . . ?
C83 C831 1.469(4) . . ?
C83 C84 1.494(4) . . ?
C84 C85 1.533(4) . . ?
C84 H84A 0.9900 . . ?
C84 H84B 0.9900 . . ?
C85 C851 1.532(5) . . ?
C110 C111 1.501(4) . . ?
C111 C116 1.387(4) . . ?
C111 C112 1.391(4) . . ?
C112 C113 1.404(5) . . ?
C112 H112 0.9500 . . ?
C113 C114 1.372(5) . . ?
C113 C117 1.505(5) . . ?
C114 C115 1.376(5) . . ?
C114 H114 0.9500 . . ?
C115 C116 1.388(4) . . ?
C115 H115 0.9500 . . ?
C116 H116 0.9500 . . ?
C117 H11A 0.9800 . . ?
C117 H11B 0.9800 . . ?
C117 H11C 0.9800 . . ?
C131 C132 1.394(4) . . ?
C131 C136 1.395(4) . . ?
C132 C133 1.382(4) . . ?
C132 H132 0.9500 . . ?
C133 C134 1.379(4) . . ?
C133 H133 0.9500 . . ?
C134 C135 1.378(4) . . ?
C135 C136 1.383(4) . . ?
C135 H135 0.9500 . . ?
C136 H136 0.9500 . . ?
C210 C211 1.486(5) . . ?
C211 C212 1.381(5) . . ?
C211 C216 1.393(5) . . ?
C212 C213 1.394(5) . . ?
C212 H212 0.9500 . . ?
C213 C217 1.392(7) . . ?
C213 C214 1.394(6) . . ?
C214 C215 1.377(6) . . ?
C214 H214 0.9500 . . ?
C215 C218 1.279(10) . . ?
C215 C216 1.371(5) . . ?
C216 H216 0.9500 . . ?
C217 H21A 0.9800 . . ?
C217 H21B 0.9800 . . ?
C217 H21C 0.9800 . . ?
C218 H21D 0.9800 . . ?
C218 H21E 0.9800 . . ?
C218 H21F 0.9800 . . ?
C231 C236 1.383(4) . . ?
C231 C232 1.392(4) . . ?
C232 C233 1.380(4) . . ?
C232 H232 0.9500 . . ?
C233 C234 1.381(5) . . ?
C233 H233 0.9500 . . ?
C234 C235 1.372(5) . . ?
C235 C236 1.393(4) . . ?
C235 H235 0.9500 . . ?
C236 H236 0.9500 . . ?
C310 C311 1.490(4) . . ?
C311 C312 1.395(4) . . ?
C311 C316 1.401(4) . . ?
C312 C313 1.392(4) . . ?
C312 H312 0.9500 . . ?
C313 C314 1.386(5) . . ?
C313 C317 1.508(5) . . ?
C314 C315 1.382(5) . . ?
C314 H314 0.9500 . . ?
C315 C316 1.376(4) . . ?
C315 H315 0.9500 . . ?
C316 H316 0.9500 . . ?
C317 H31A 0.9800 . . ?
C317 H31B 0.9800 . . ?
C317 H31C 0.9800 . . ?
C331 C332 1.389(4) . . ?
C331 C336 1.391(4) . . ?
C332 C333 1.376(4) . . ?
C332 H332 0.9500 . . ?
C333 C334 1.384(5) . . ?
C333 H333 0.9500 . . ?
C334 C335 1.378(5) . . ?
C335 C336 1.381(4) . . ?
C335 H335 0.9500 . . ?
C336 H336 0.9500 . . ?
C410 C411 1.499(4) . . ?
C411 C412 1.389(4) . . ?
C411 C416 1.395(4) . . ?
C412 C413 1.400(4) . . ?
C412 H412 0.9500 . . ?
C413 C414 1.382(5) . . ?
C413 C417 1.510(5) . . ?
C414 C415 1.379(5) . . ?
C414 H414 0.9500 . . ?
C415 C416 1.382(5) . . ?
C415 H415 0.9500 . . ?
C416 H416 0.9500 . . ?
C417 H41A 0.9800 . . ?
C417 H41B 0.9800 . . ?
C417 H41C 0.9800 . . ?
C431 C436 1.393(4) . . ?
C431 C432 1.398(4) . . ?
C432 C433 1.385(4) . . ?
C432 H432 0.9500 . . ?
C433 C434 1.378(5) . . ?
C433 H433 0.9500 . . ?
C434 C435 1.380(5) . . ?
C435 C436 1.376(4) . . ?
C435 H435 0.9500 . . ?
C436 H436 0.9500 . . ?
C510 C511 1.495(4) . . ?
C511 C512 1.386(5) . . ?
C511 C516 1.392(5) . . ?
C512 C513 1.393(5) . . ?
C512 H512 0.9500 . . ?
C513 C517 1.386(7) . . ?
C513 C514 1.386(7) . . ?
C514 C515 1.385(7) . . ?
C514 H514 0.9500 . . ?
C515 C518 1.273(10) . . ?
C515 C516 1.387(5) . . ?
C516 H516 0.9500 . . ?
C517 H51A 0.9800 . . ?
C517 H51B 0.9800 . . ?
C517 H51C 0.9800 . . ?
C518 H51D 0.9800 . . ?
C518 H51E 0.9800 . . ?
C518 H51F 0.9800 . . ?
C531 C532 1.392(4) . . ?
C531 C536 1.392(4) . . ?
C532 C533 1.384(4) . . ?
C532 H532 0.9500 . . ?
C533 C534 1.380(5) . . ?
C533 H533 0.9500 . . ?
C534 C535 1.383(5) . . ?
C535 C536 1.381(5) . . ?
C535 H535 0.9500 . . ?
C536 H536 0.9500 . . ?
C610 C611 1.497(4) . . ?
C611 C616 1.389(5) . . ?
C611 C612 1.403(5) . . ?
C612 C613 1.400(5) . . ?
C612 H612 0.9500 . . ?
C613 C614 1.379(6) . . ?
C613 C617 1.466(6) . . ?
C614 C615 1.364(6) . . ?
C614 H614 0.9500 . . ?
C615 C616 1.389(5) . . ?
C615 H615 0.9500 . . ?
C616 H616 0.9500 . . ?
C617 H61A 0.9800 . . ?
C617 H61B 0.9800 . . ?
C617 H61C 0.9800 . . ?
C631 C632 1.390(4) . . ?
C631 C636 1.393(4) . . ?
C632 C633 1.386(5) . . ?
C632 H632 0.9500 . . ?
C633 C634 1.381(5) . . ?
C633 H633 0.9500 . . ?
C634 C635 1.375(5) . . ?
C635 C636 1.389(4) . . ?
C635 H635 0.9500 . . ?
C636 H636 0.9500 . . ?
C710 C711 1.492(4) . . ?
C711 C712 1.393(4) . . ?
C711 C716 1.395(4) . . ?
C712 C713 1.389(5) . . ?
C712 H712 0.9500 . . ?
C713 C714 1.386(4) . . ?
C713 C717 1.513(5) . . ?
C714 C715 1.378(5) . . ?
C714 H714 0.9500 . . ?
C715 C716 1.385(4) . . ?
C715 H715 0.9500 . . ?
C716 H716 0.9500 . . ?
C717 H71A 0.9800 . . ?
C717 H71B 0.9800 . . ?
C717 H71C 0.9800 . . ?
C731 C732 1.393(4) . . ?
C731 C736 1.397(4) . . ?
C732 C733 1.387(4) . . ?
C732 H732 0.9500 . . ?
C733 C734 1.381(4) . . ?
C733 H733 0.9500 . . ?
C734 C735 1.373(5) . . ?
C735 C736 1.381(4) . . ?
C735 H735 0.9500 . . ?
C736 H736 0.9500 . . ?
C810 C811 1.491(4) . . ?
C811 C812 1.388(4) . . ?
C811 C816 1.396(4) . . ?
C812 C813 1.407(5) . . ?
C812 H812 0.9500 . . ?
C813 C814 1.385(5) . . ?
C813 C817 1.490(5) . . ?
C814 C815 1.359(5) . . ?
C814 H814 0.9500 . . ?
C815 C816 1.387(4) . . ?
C815 H815 0.9500 . . ?
C816 H816 0.9500 . . ?
C817 H81A 0.9800 . . ?
C817 H81B 0.9800 . . ?
C817 H81C 0.9800 . . ?
C831 C836 1.390(5) . . ?
C831 C832 1.393(5) . . ?
C832 C833 1.383(5) . . ?
C832 H832 0.9500 . . ?
C833 C834 1.382(5) . . ?
C833 H833 0.9500 . . ?
C834 C835 1.361(5) . . ?
C835 C836 1.396(5) . . ?
C835 H835 0.9500 . . ?
C836 H836 0.9500 . . ?

loop_
_geom_hbond_atom_site_label_D
_geom_hbond_atom_site_label_H
_geom_hbond_atom_site_label_A
_geom_hbond_distance_DH
_geom_hbond_distance_HA
_geom_hbond_distance_DA
_geom_hbond_angle_DHA
_geom_hbond_site_symmetry_D
_geom_hbond_site_symmetry_A
_geom_hbond_publ_flag
O151 H151 O110 0.8402 2.189(2) 2.803(4) 129.90(13) . . ?
O151 H151 O110 0.8402 2.170(2) 2.791(5) 130.66(11) . 2_456 ?
O251 H251 O210 0.8412 2.179(2) 2.776(4) 127.86(13) . . ?
O251 H251 O310 0.8412 2.018(2) 2.733(5) 142.52(13) . 2_666 ?
O351 H351 O210 0.8402 2.071(2) 2.757(5) 138.40(14) . 2_666 ?
O351 H351 O310 0.8402 2.1836(19) 2.767(4) 126.44(12) . . ?
O551 H551 O710 0.8402 2.055(2) 2.774(5) 143.25(15) . 2_655 ?
O651 H651 O601 0.8412 2.140(2) 2.756(4) 129.90(15) . . ?
O651 H651 O601 0.8412 2.063(2) 2.747(3) 138.12(15) . 2_667 ?

loop_
_geom_torsion_atom_site_label_1
_geom_torsion_atom_site_label_2
_geom_torsion_atom_site_label_3
_geom_torsion_atom_site_label_4
_geom_torsion
_geom_torsion_site_symmetry_1
_geom_torsion_site_symmetry_2
_geom_torsion_site_symmetry_3
_geom_torsion_site_symmetry_4
_geom_torsion_publ_flag
C110 N11 N12 C13 -166.9(3) . . . . ?
C15 N11 N12 C13 -1.7(3) . . . . ?
C210 N21 N22 C23 -166.9(3) . . . . ?
C25 N21 N22 C23 -1.6(3) . . . . ?
C310 N31 N32 C33 -165.3(3) . . . . ?
C35 N31 N32 C33 -0.9(3) . . . . ?
C410 N41 N42 C43 167.1(3) . . . . ?
C45 N41 N42 C43 1.1(3) . . . . ?
C510 N51 N52 C53 166.5(3) . . . . ?
C55 N51 N52 C53 1.8(3) . . . . ?
C610 N61 N62 C63 166.6(3) . . . . ?
C65 N61 N62 C63 -0.6(3) . . . . ?
C710 N71 N72 C73 165.7(3) . . . . ?
C75 N71 N72 C73 3.6(3) . . . . ?
C810 N81 N82 C83 167.0(3) . . . . ?
C85 N81 N82 C83 3.2(3) . . . . ?
N11 N12 C13 C131 -179.2(3) . . . . ?
N11 N12 C13 C14 0.6(3) . . . . ?
N12 C13 C14 C15 0.6(3) . . . . ?
C131 C13 C14 C15 -179.6(3) . . . . ?
C110 N11 C15 O151 48.9(4) . . . . ?
N12 N11 C15 O151 -115.8(3) . . . . ?
C110 N11 C15 C151 -76.2(3) . . . . ?
N12 N11 C15 C151 119.1(3) . . . . ?
C110 N11 C15 C14 166.6(3) . . . . ?
N12 N11 C15 C14 1.9(3) . . . . ?
C13 C14 C15 O151 120.1(3) . . . . ?
C13 C14 C15 N11 -1.5(3) . . . . ?
C13 C14 C15 C151 -117.6(3) . . . . ?
N21 N22 C23 C231 -179.9(3) . . . . ?
N21 N22 C23 C24 0.9(4) . . . . ?
N22 C23 C24 C25 0.0(4) . . . . ?
C231 C23 C24 C25 -179.2(3) . . . . ?
C210 N21 C25 O251 48.6(4) . . . . ?
N22 N21 C25 O251 -116.5(3) . . . . ?
C210 N21 C25 C24 166.7(3) . . . . ?
N22 N21 C25 C24 1.5(3) . . . . ?
C210 N21 C25 C251 -75.8(4) . . . . ?
N22 N21 C25 C251 119.0(3) . . . . ?
C23 C24 C25 O251 120.4(3) . . . . ?
C23 C24 C25 N21 -0.9(3) . . . . ?
C23 C24 C25 C251 -117.6(3) . . . . ?
N31 N32 C33 C331 -179.2(3) . . . . ?
N31 N32 C33 C34 1.1(3) . . . . ?
N32 C33 C34 C35 -1.0(3) . . . . ?
C331 C33 C34 C35 179.4(3) . . . . ?
C310 N31 C35 O351 46.1(4) . . . . ?
N32 N31 C35 O351 -118.2(3) . . . . ?
C310 N31 C35 C34 164.5(3) . . . . ?
N32 N31 C35 C34 0.2(3) . . . . ?
C310 N31 C35 C351 -78.9(3) . . . . ?
N32 N31 C35 C351 116.8(3) . . . . ?
C33 C34 C35 O351 122.5(3) . . . . ?
C33 C34 C35 N31 0.4(3) . . . . ?
C33 C34 C35 C351 -115.5(3) . . . . ?
N41 N42 C43 C431 -179.9(3) . . . . ?
N41 N42 C43 C44 -0.7(3) . . . . ?
N42 C43 C44 C45 0.1(3) . . . . ?
C431 C43 C44 C45 179.2(3) . . . . ?
C410 N41 C45 O451 -49.5(4) . . . . ?
N42 N41 C45 O451 116.6(3) . . . . ?
C410 N41 C45 C451 75.6(3) . . . . ?
N42 N41 C45 C451 -118.3(3) . . . . ?
C410 N41 C45 C44 -167.1(3) . . . . ?
N42 N41 C45 C44 -1.0(3) . . . . ?
C43 C44 C45 O451 -121.2(3) . . . . ?
C43 C44 C45 N41 0.6(3) . . . . ?
C43 C44 C45 C451 117.3(3) . . . . ?
N51 N52 C53 C531 179.5(3) . . . . ?
N51 N52 C53 C54 -1.0(4) . . . . ?
N52 C53 C54 C55 -0.2(3) . . . . ?
C531 C53 C54 C55 179.4(3) . . . . ?
C510 N51 C55 O551 -48.4(4) . . . . ?
N52 N51 C55 O551 116.1(3) . . . . ?
C510 N51 C55 C54 -166.3(3) . . . . ?
N52 N51 C55 C54 -1.8(3) . . . . ?
C510 N51 C55 C551 76.5(4) . . . . ?
N52 N51 C55 C551 -119.0(3) . . . . ?
C53 C54 C55 O551 -120.4(3) . . . . ?
C53 C54 C55 N51 1.1(3) . . . . ?
C53 C54 C55 C551 117.6(3) . . . . ?
N61 N62 C63 C631 179.6(3) . . . . ?
N61 N62 C63 C64 -1.7(4) . . . . ?
N62 C63 C64 C65 3.2(3) . . . . ?
C631 C63 C64 C65 -178.2(3) . . . . ?
C610 N61 C65 O651 -46.3(4) . . . . ?
N62 N61 C65 O651 120.9(3) . . . . ?
C610 N61 C65 C651 78.2(3) . . . . ?
N62 N61 C65 C651 -114.7(3) . . . . ?
C610 N61 C65 C64 -164.7(3) . . . . ?
N62 N61 C65 C64 2.5(3) . . . . ?
C63 C64 C65 O651 -125.2(3) . . . . ?
C63 C64 C65 N61 -3.1(3) . . . . ?
C63 C64 C65 C651 112.7(3) . . . . ?
N71 N72 C73 C731 -178.7(2) . . . . ?
N71 N72 C73 C74 0.0(3) . . . . ?
N72 C73 C74 C75 -3.3(3) . . . . ?
C731 C73 C74 C75 175.3(3) . . . . ?
C710 N71 C75 O751 -49.5(4) . . . . ?
N72 N71 C75 O751 112.1(3) . . . . ?
C710 N71 C75 C74 -167.0(3) . . . . ?
N72 N71 C75 C74 -5.3(3) . . . . ?
C710 N71 C75 C751 75.1(3) . . . . ?
N72 N71 C75 C751 -123.3(3) . . . . ?
C73 C74 C75 O751 -116.3(3) . . . . ?
C73 C74 C75 N71 4.8(3) . . . . ?
C73 C74 C75 C751 122.2(3) . . . . ?
N81 N82 C83 C831 178.7(3) . . . . ?
N81 N82 C83 C84 0.1(3) . . . . ?
N82 C83 C84 C85 -3.0(4) . . . . ?
C831 C83 C84 C85 178.4(3) . . . . ?
C810 N81 C85 O851 -51.0(4) . . . . ?
N82 N81 C85 O851 112.4(3) . . . . ?
C810 N81 C85 C851 74.5(4) . . . . ?
N82 N81 C85 C851 -122.1(3) . . . . ?
C810 N81 C85 C84 -168.2(3) . . . . ?
N82 N81 C85 C84 -4.8(3) . . . . ?
C83 C84 C85 O851 -116.8(3) . . . . ?
C83 C84 C85 N81 4.3(3) . . . . ?
C83 C84 C85 C851 121.6(3) . . . . ?
N12 N11 C110 O110 158.6(3) . . . . ?
C15 N11 C110 O110 -4.8(4) . . . . ?
N12 N11 C110 C111 -22.9(4) . . . . ?
C15 N11 C110 C111 173.7(3) . . . . ?
O110 C110 C111 C116 153.3(3) . . . . ?
N11 C110 C111 C116 -25.1(4) . . . . ?
O110 C110 C111 C112 -22.7(4) . . . . ?
N11 C110 C111 C112 159.0(3) . . . . ?
C116 C111 C112 C113 2.3(5) . . . . ?
C110 C111 C112 C113 178.4(3) . . . . ?
C111 C112 C113 C114 -2.1(5) . . . . ?
C111 C112 C113 C117 177.1(3) . . . . ?
C112 C113 C114 C115 0.6(5) . . . . ?
C117 C113 C114 C115 -178.7(4) . . . . ?
C113 C114 C115 C116 0.8(5) . . . . ?
C112 C111 C116 C115 -0.9(5) . . . . ?
C110 C111 C116 C115 -176.8(3) . . . . ?
C114 C115 C116 C111 -0.6(5) . . . . ?
N12 C13 C131 C132 7.8(4) . . . . ?
C14 C13 C131 C132 -172.0(3) . . . . ?
N12 C13 C131 C136 -173.6(3) . . . . ?
C14 C13 C131 C136 6.6(5) . . . . ?
C136 C131 C132 C133 -0.8(5) . . . . ?
C13 C131 C132 C133 177.8(3) . . . . ?
C131 C132 C133 C134 0.5(5) . . . . ?
C132 C133 C134 C135 0.1(5) . . . . ?
C132 C133 C134 Cl14 -179.2(3) . . . . ?
C133 C134 C135 C136 -0.2(5) . . . . ?
Cl14 C134 C135 C136 179.0(2) . . . . ?
C134 C135 C136 C131 -0.1(5) . . . . ?
C132 C131 C136 C135 0.6(5) . . . . ?
C13 C131 C136 C135 -178.0(3) . . . . ?
O151 C15 C151 F12 -58.0(3) . . . . ?
N11 C15 C151 F12 69.2(3) . . . . ?
C14 C15 C151 F12 -179.5(2) . . . . ?
O151 C15 C151 F11 -179.3(2) . . . . ?
N11 C15 C151 F11 -52.0(3) . . . . ?
C14 C15 C151 F11 59.3(3) . . . . ?
O151 C15 C151 F13 62.0(3) . . . . ?
N11 C15 C151 F13 -170.7(2) . . . . ?
C14 C15 C151 F13 -59.5(3) . . . . ?
N22 N21 C210 O210 165.3(3) . . . . ?
C25 N21 C210 O210 1.6(5) . . . . ?
N22 N21 C210 C211 -16.3(4) . . . . ?
C25 N21 C210 C211 -179.9(3) . . . . ?
O210 C210 C211 C212 154.2(3) . . . . ?
N21 C210 C211 C212 -24.2(5) . . . . ?
O210 C210 C211 C216 -21.2(5) . . . . ?
N21 C210 C211 C216 160.4(3) . . . . ?
C216 C211 C212 C213 -0.2(5) . . . . ?
C210 C211 C212 C213 -175.5(3) . . . . ?
C211 C212 C213 C217 -173.6(5) . . . . ?
C211 C212 C213 C214 0.4(6) . . . . ?
C217 C213 C214 C215 173.5(5) . . . . ?
C212 C213 C214 C215 -1.1(6) . . . . ?
C213 C214 C215 C218 -166.6(7) . . . . ?
C213 C214 C215 C216 1.6(6) . . . . ?
C218 C215 C216 C211 164.4(8) . . . . ?
C214 C215 C216 C211 -1.4(6) . . . . ?
C212 C211 C216 C215 0.8(6) . . . . ?
C210 C211 C216 C215 176.5(3) . . . . ?
N22 C23 C231 C236 -171.9(3) . . . . ?
C24 C23 C231 C236 7.2(5) . . . . ?
N22 C23 C231 C232 8.2(5) . . . . ?
C24 C23 C231 C232 -172.6(3) . . . . ?
C236 C231 C232 C233 0.8(5) . . . . ?
C23 C231 C232 C233 -179.3(3) . . . . ?
C231 C232 C233 C234 0.5(5) . . . . ?
C232 C233 C234 C235 -1.1(5) . . . . ?
C232 C233 C234 Cl24 178.5(3) . . . . ?
C233 C234 C235 C236 0.4(5) . . . . ?
Cl24 C234 C235 C236 -179.2(3) . . . . ?
C232 C231 C236 C235 -1.6(5) . . . . ?
C23 C231 C236 C235 178.6(3) . . . . ?
C234 C235 C236 C231 1.0(5) . . . . ?
O251 C25 C251 F21 -52.1(4) . . . . ?
N21 C25 C251 F21 74.6(4) . . . . ?
C24 C25 C251 F21 -173.6(3) . . . . ?
O251 C25 C251 F23 67.2(3) . . . . ?
N21 C25 C251 F23 -166.2(3) . . . . ?
C24 C25 C251 F23 -54.3(4) . . . . ?
O251 C25 C251 F22 -173.6(3) . . . . ?
N21 C25 C251 F22 -47.0(4) . . . . ?
C24 C25 C251 F22 64.8(4) . . . . ?
N32 N31 C310 O310 164.7(3) . . . . ?
C35 N31 C310 O310 2.1(4) . . . . ?
N32 N31 C310 C311 -16.7(4) . . . . ?
C35 N31 C310 C311 -179.3(3) . . . . ?
O310 C310 C311 C312 154.7(3) . . . . ?
N31 C310 C311 C312 -23.8(5) . . . . ?
O310 C310 C311 C316 -20.4(4) . . . . ?
N31 C310 C311 C316 161.1(3) . . . . ?
C316 C311 C312 C313 -0.6(5) . . . . ?
C310 C311 C312 C313 -175.6(3) . . . . ?
C311 C312 C313 C314 -0.6(5) . . . . ?
C311 C312 C313 C317 178.8(3) . . . . ?
C312 C313 C314 C315 1.0(5) . . . . ?
C317 C313 C314 C315 -178.4(3) . . . . ?
C313 C314 C315 C316 -0.1(6) . . . . ?
C314 C315 C316 C311 -1.2(5) . . . . ?
C312 C311 C316 C315 1.5(5) . . . . ?
C310 C311 C316 C315 177.0(3) . . . . ?
N32 C33 C331 C332 9.4(5) . . . . ?
C34 C33 C331 C332 -171.0(3) . . . . ?
N32 C33 C331 C336 -171.0(3) . . . . ?
C34 C33 C331 C336 8.6(5) . . . . ?
C336 C331 C332 C333 0.5(5) . . . . ?
C33 C331 C332 C333 -179.9(3) . . . . ?
C331 C332 C333 C334 -0.1(5) . . . . ?
C332 C333 C334 C335 0.0(6) . . . . ?
C332 C333 C334 Cl34 179.0(3) . . . . ?
C333 C334 C335 C336 -0.3(5) . . . . ?
Cl34 C334 C335 C336 -179.3(3) . . . . ?
C334 C335 C336 C331 0.7(5) . . . . ?
C332 C331 C336 C335 -0.8(5) . . . . ?
C33 C331 C336 C335 179.6(3) . . . . ?
O351 C35 C351 F32 -177.9(2) . . . . ?
N31 C35 C351 F32 -50.5(3) . . . . ?
C34 C35 C351 F32 60.6(3) . . . . ?
O351 C35 C351 F33 62.9(3) . . . . ?
N31 C35 C351 F33 -169.7(2) . . . . ?
C34 C35 C351 F33 -58.6(3) . . . . ?
O351 C35 C351 F31 -56.8(3) . . . . ?
N31 C35 C351 F31 70.6(3) . . . . ?
C34 C35 C351 F31 -178.3(3) . . . . ?
N42 N41 C410 O410 -165.9(3) . . . . ?
C45 N41 C410 O410 -1.3(4) . . . . ?
N42 N41 C410 C411 16.1(4) . . . . ?
C45 N41 C410 C411 -179.3(3) . . . . ?
O410 C410 C411 C412 -155.0(3) . . . . ?
N41 C410 C411 C412 22.9(5) . . . . ?
O410 C410 C411 C416 19.8(4) . . . . ?
N41 C410 C411 C416 -162.3(3) . . . . ?
C416 C411 C412 C413 -0.5(5) . . . . ?
C410 C411 C412 C413 174.1(3) . . . . ?
C411 C412 C413 C414 0.9(5) . . . . ?
C411 C412 C413 C417 -179.7(3) . . . . ?
C412 C413 C414 C415 -0.7(6) . . . . ?
C417 C413 C414 C415 179.9(4) . . . . ?
C413 C414 C415 C416 0.2(6) . . . . ?
C414 C415 C416 C411 0.2(6) . . . . ?
C412 C411 C416 C415 0.0(5) . . . . ?
C410 C411 C416 C415 -175.1(3) . . . . ?
N42 C43 C431 C436 -10.5(5) . . . . ?
C44 C43 C431 C436 170.4(3) . . . . ?
N42 C43 C431 C432 168.8(3) . . . . ?
C44 C43 C431 C432 -10.3(5) . . . . ?
C436 C431 C432 C433 1.1(5) . . . . ?
C43 C431 C432 C433 -178.2(3) . . . . ?
C431 C432 C433 C434 -0.4(5) . . . . ?
C432 C433 C434 C435 -0.8(6) . . . . ?
C432 C433 C434 Cl44 179.1(3) . . . . ?
C433 C434 C435 C436 1.3(6) . . . . ?
Cl44 C434 C435 C436 -178.7(3) . . . . ?
C434 C435 C436 C431 -0.5(5) . . . . ?
C432 C431 C436 C435 -0.7(5) . . . . ?
C43 C431 C436 C435 178.7(3) . . . . ?
O451 C45 C451 F43 54.2(3) . . . . ?
N41 C45 C451 F43 -73.5(3) . . . . ?
C44 C45 C451 F43 175.0(2) . . . . ?
O451 C45 C451 F42 -66.0(3) . . . . ?
N41 C45 C451 F42 166.3(2) . . . . ?
C44 C45 C451 F42 54.7(3) . . . . ?
O451 C45 C451 F41 175.5(2) . . . . ?
N41 C45 C451 F41 47.9(3) . . . . ?
C44 C45 C451 F41 -63.7(3) . . . . ?
N52 N51 C510 O510 -164.4(3) . . . . ?
C55 N51 C510 O510 -1.5(4) . . . . ?
N52 N51 C510 C511 16.1(4) . . . . ?
C55 N51 C510 C511 179.1(3) . . . . ?
O510 C510 C511 C512 23.9(5) . . . . ?
N51 C510 C511 C512 -156.7(3) . . . . ?
O510 C510 C511 C516 -152.5(3) . . . . ?
N51 C510 C511 C516 26.9(5) . . . . ?
C516 C511 C512 C513 -1.4(5) . . . . ?
C510 C511 C512 C513 -178.0(3) . . . . ?
C511 C512 C513 C517 -178.9(5) . . . . ?
C511 C512 C513 C514 1.0(5) . . . . ?
C517 C513 C514 C515 -179.5(5) . . . . ?
C512 C513 C514 C515 0.6(6) . . . . ?
C513 C514 C515 C518 178.1(6) . . . . ?
C513 C514 C515 C516 -1.7(6) . . . . ?
C518 C515 C516 C511 -178.5(8) . . . . ?
C514 C515 C516 C511 1.2(6) . . . . ?
C512 C511 C516 C515 0.3(5) . . . . ?
C510 C511 C516 C515 176.5(3) . . . . ?
N52 C53 C531 C532 173.4(3) . . . . ?
C54 C53 C531 C532 -6.1(5) . . . . ?
N52 C53 C531 C536 -7.2(5) . . . . ?
C54 C53 C531 C536 173.3(3) . . . . ?
C536 C531 C532 C533 0.1(5) . . . . ?
C53 C531 C532 C533 179.4(3) . . . . ?
C531 C532 C533 C534 -0.5(5) . . . . ?
C532 C533 C534 C535 0.6(5) . . . . ?
C532 C533 C534 Cl54 -177.9(2) . . . . ?
C533 C534 C535 C536 -0.2(5) . . . . ?
Cl54 C534 C535 C536 178.3(3) . . . . ?
C534 C535 C536 C531 -0.2(5) . . . . ?
C532 C531 C536 C535 0.3(5) . . . . ?
C53 C531 C536 C535 -179.1(3) . . . . ?
O551 C55 C551 F51 -64.7(3) . . . . ?
N51 C55 C551 F51 168.1(3) . . . . ?
C54 C55 C551 F51 56.7(4) . . . . ?
O551 C55 C551 F52 55.2(4) . . . . ?
N51 C55 C551 F52 -71.9(4) . . . . ?
C54 C55 C551 F52 176.6(3) . . . . ?
O551 C55 C551 F53 176.4(3) . . . . ?
N51 C55 C551 F53 49.3(4) . . . . ?
C54 C55 C551 F53 -62.2(4) . . . . ?
N62 N61 C610 O601 -165.5(3) . . . . ?
C65 N61 C610 O601 0.3(4) . . . . ?
N62 N61 C610 C611 15.8(4) . . . . ?
C65 N61 C610 C611 -178.4(3) . . . . ?
O601 C610 C611 C616 22.4(4) . . . . ?
N61 C610 C611 C616 -159.0(3) . . . . ?
O601 C610 C611 C612 -153.4(3) . . . . ?
N61 C610 C611 C612 25.3(5) . . . . ?
C616 C611 C612 C613 1.3(5) . . . . ?
C610 C611 C612 C613 176.9(3) . . . . ?
C611 C612 C613 C614 0.7(6) . . . . ?
C611 C612 C613 C617 -178.6(4) . . . . ?
C612 C613 C614 C615 -1.4(7) . . . . ?
C617 C613 C614 C615 177.9(5) . . . . ?
C613 C614 C615 C616 0.0(7) . . . . ?
C614 C615 C616 C611 2.0(6) . . . . ?
C612 C611 C616 C615 -2.6(5) . . . . ?
C610 C611 C616 C615 -178.6(3) . . . . ?
N62 C63 C631 C632 -9.6(5) . . . . ?
C64 C63 C631 C632 171.9(3) . . . . ?
N62 C63 C631 C636 171.4(3) . . . . ?
C64 C63 C631 C636 -7.1(5) . . . . ?
C636 C631 C632 C633 -0.6(5) . . . . ?
C63 C631 C632 C633 -179.6(3) . . . . ?
C631 C632 C633 C634 0.5(6) . . . . ?
C632 C633 C634 C635 -0.4(6) . . . . ?
C632 C633 C634 Cl64 179.8(3) . . . . ?
C633 C634 C635 C636 0.3(5) . . . . ?
Cl64 C634 C635 C636 -179.8(2) . . . . ?
C634 C635 C636 C631 -0.4(5) . . . . ?
C632 C631 C636 C635 0.5(5) . . . . ?
C63 C631 C636 C635 179.6(3) . . . . ?
O651 C65 C651 F61 57.8(4) . . . . ?
N61 C65 C651 F61 -69.2(4) . . . . ?
C64 C65 C651 F61 179.5(3) . . . . ?
O651 C65 C651 F63 -62.4(3) . . . . ?
N61 C65 C651 F63 170.6(2) . . . . ?
C64 C65 C651 F63 59.2(3) . . . . ?
O651 C65 C651 F62 178.8(3) . . . . ?
N61 C65 C651 F62 51.8(3) . . . . ?
C64 C65 C651 F62 -59.5(3) . . . . ?
N72 N71 C710 O710 -161.4(3) . . . . ?
C75 N71 C710 O710 -1.3(4) . . . . ?
N72 N71 C710 C711 20.5(4) . . . . ?
C75 N71 C710 C711 -179.4(3) . . . . ?
O710 C710 C711 C712 22.2(4) . . . . ?
N71 C710 C711 C712 -159.7(3) . . . . ?
O710 C710 C711 C716 -153.2(3) . . . . ?
N71 C710 C711 C716 24.9(4) . . . . ?
C716 C711 C712 C713 -1.4(5) . . . . ?
C710 C711 C712 C713 -177.1(3) . . . . ?
C711 C712 C713 C714 1.7(5) . . . . ?
C711 C712 C713 C717 -177.4(3) . . . . ?
C712 C713 C714 C715 -0.9(5) . . . . ?
C717 C713 C714 C715 178.3(4) . . . . ?
C713 C714 C715 C716 -0.2(5) . . . . ?
C714 C715 C716 C711 0.6(5) . . . . ?
C712 C711 C716 C715 0.2(4) . . . . ?
C710 C711 C716 C715 175.5(3) . . . . ?
N72 C73 C731 C732 176.3(3) . . . . ?
C74 C73 C731 C732 -2.2(4) . . . . ?
N72 C73 C731 C736 -1.6(4) . . . . ?
C74 C73 C731 C736 179.9(3) . . . . ?
C736 C731 C732 C733 0.4(4) . . . . ?
C73 C731 C732 C733 -177.5(3) . . . . ?
C731 C732 C733 C734 0.0(4) . . . . ?
C732 C733 C734 C735 -0.5(5) . . . . ?
C732 C733 C734 Cl74 179.0(2) . . . . ?
C733 C734 C735 C736 0.5(5) . . . . ?
Cl74 C734 C735 C736 -178.9(2) . . . . ?
C734 C735 C736 C731 -0.1(5) . . . . ?
C732 C731 C736 C735 -0.4(5) . . . . ?
C73 C731 C736 C735 177.6(3) . . . . ?
O751 C75 C751 F73 52.1(4) . . . . ?
N71 C75 C751 F73 -74.9(4) . . . . ?
C74 C75 C751 F73 173.1(3) . . . . ?
O751 C75 C751 F72 174.3(3) . . . . ?
N71 C75 C751 F72 47.3(4) . . . . ?
C74 C75 C751 F72 -64.7(4) . . . . ?
O751 C75 C751 F71 -66.9(3) . . . . ?
N71 C75 C751 F71 166.1(3) . . . . ?
C74 C75 C751 F71 54.1(4) . . . . ?
N82 N81 C810 O810 -164.5(3) . . . . ?
C85 N81 C810 O810 -2.6(4) . . . . ?
N82 N81 C810 C811 17.8(4) . . . . ?
C85 N81 C810 C811 179.7(3) . . . . ?
O810 C810 C811 C812 21.8(4) . . . . ?
N81 C810 C811 C812 -160.7(3) . . . . ?
O810 C810 C811 C816 -152.3(3) . . . . ?
N81 C810 C811 C816 25.2(5) . . . . ?
C816 C811 C812 C813 -0.4(5) . . . . ?
C810 C811 C812 C813 -174.9(3) . . . . ?
C811 C812 C813 C814 1.5(5) . . . . ?
C811 C812 C813 C817 -177.8(3) . . . . ?
C812 C813 C814 C815 -1.4(5) . . . . ?
C817 C813 C814 C815 178.0(4) . . . . ?
C813 C814 C815 C816 0.1(5) . . . . ?
C814 C815 C816 C811 1.1(5) . . . . ?
C812 C811 C816 C815 -0.9(5) . . . . ?
C810 C811 C816 C815 173.1(3) . . . . ?
N82 C83 C831 C836 172.5(3) . . . . ?
C84 C83 C831 C836 -9.0(5) . . . . ?
N82 C83 C831 C832 -7.6(5) . . . . ?
C84 C83 C831 C832 170.9(3) . . . . ?
C836 C831 C832 C833 1.3(5) . . . . ?
C83 C831 C832 C833 -178.6(3) . . . . ?
C831 C832 C833 C834 -1.4(5) . . . . ?
C832 C833 C834 C835 0.9(5) . . . . ?
C832 C833 C834 Cl84 -179.1(3) . . . . ?
C833 C834 C835 C836 -0.4(5) . . . . ?
Cl84 C834 C835 C836 179.7(3) . . . . ?
C832 C831 C836 C835 -0.7(5) . . . . ?
C83 C831 C836 C835 179.2(3) . . . . ?
C834 C835 C836 C831 0.2(5) . . . . ?
O851 C85 C851 F81 52.6(4) . . . . ?
N81 C85 C851 F81 -75.1(3) . . . . ?
C84 C85 C851 F81 173.1(3) . . . . ?
O851 C85 C851 F83 175.4(3) . . . . ?
N81 C85 C851 F83 47.7(4) . . . . ?
C84 C85 C851 F83 -64.1(3) . . . . ?
O851 C85 C851 F82 -66.7(3) . . . . ?
N81 C85 C851 F82 165.6(3) . . . . ?
C84 C85 C851 F82 53.8(3) . . . . ?
